data_4312690
loop_
_publ_author_name
'Franck Gascoin'
'Slavi C. Sevov'

_publ_section_title
;
 Synthesis and Characterization of Transition-Metal Zintl Phases:
 Cs24Nb2In12As18 and Cs13Nb2In6As10 with Isolated Complex Anions
;
_journal_name_full 'Inorganic Chemistry'
_journal_page_first 8567
_journal_page_last 8571
_journal_paper_doi 10.1021/ic034680t
_journal_volume 42
_journal_year 2003
_chemical_formula_moiety cs24nb2in12as18
_chemical_formula_sum 'As18 Cs24 In12 Nb2'
_chemical_formula_weight 6102.06
_chemical_name_common cs24nb2in12as18
_chemical_name_systematic
; 
 ? 
;
_space_group_IT_number 2
_symmetry_cell_setting triclinic
_symmetry_space_group_name_Hall '-P 1'
_symmetry_space_group_name_H-M 'P -1'
_atom_sites_solution_hydrogens geom
_atom_sites_solution_primary direct
_atom_sites_solution_secondary difmap
_audit_creation_method SHELXL-97
_cell_angle_alpha 86.87(4)
_cell_angle_beta 87.20(4)
_cell_angle_gamma 63.81(4)
_cell_formula_units_Z 1
_cell_length_a 9.519(4)
_cell_length_b 9.540(5)
_cell_length_c 25.156(13)
_cell_measurement_reflns_used 15043
_cell_measurement_temperature 293(2)
_cell_measurement_theta_max 56.64
_cell_measurement_theta_min 2.38
_cell_volume 2046.1(19)
_computing_cell_refinement 'Bruker SMART'
_computing_data_collection 'Bruker SMART'
_computing_data_reduction 'Bruker SHELXTL-V5.1'
_computing_molecular_graphics 'Bruker SHELXTL-V5.1'
_computing_publication_material 'Bruker SHELXTL-V5.1'
_computing_structure_refinement 'Bruker SHELXTL-V5.1'
_computing_structure_solution 'Bruker SHELXTL-V5.1'
_diffrn_ambient_temperature 293(2)
_diffrn_measured_fraction_theta_full 0.999
_diffrn_measured_fraction_theta_max 0.999
_diffrn_measurement_device_type 'CCD area detector'
_diffrn_measurement_method 'phi and omega scans'
_diffrn_radiation_monochromator graphite
_diffrn_radiation_source 'fine-focus sealed tube'
_diffrn_radiation_type MoK\a
_diffrn_radiation_wavelength 0.71073
_diffrn_reflns_av_R_equivalents 0.0257
_diffrn_reflns_av_sigmaI/netI 0.0344
_diffrn_reflns_limit_h_max 11
_diffrn_reflns_limit_h_min -11
_diffrn_reflns_limit_k_max 11
_diffrn_reflns_limit_k_min -11
_diffrn_reflns_limit_l_max 29
_diffrn_reflns_limit_l_min -29
_diffrn_reflns_number 17527
_diffrn_reflns_theta_full 25.00
_diffrn_reflns_theta_max 25.00
_diffrn_reflns_theta_min 2.38
_exptl_absorpt_coefficient_mu 21.334
_exptl_absorpt_correction_T_max 1.0000
_exptl_absorpt_correction_T_min 0.7172
_exptl_absorpt_correction_type empirical
_exptl_absorpt_process_details SADABS
_exptl_crystal_colour black
_exptl_crystal_density_diffrn 4.952
_exptl_crystal_density_meas ?
_exptl_crystal_density_method 'not measured'
_exptl_crystal_description 'irregular shape'
_exptl_crystal_F_000 2584
_exptl_crystal_size_max 0.154
_exptl_crystal_size_mid 0.107
_exptl_crystal_size_min 0.063
_refine_diff_density_max 6.218
_refine_diff_density_min -2.627
_refine_diff_density_rms 0.249
_refine_ls_extinction_coef 0.000069(15)
_refine_ls_extinction_expression Fc^*^=kFc[1+0.001xFc^2^\l^3^/sin(2\q)]^-1/4^
_refine_ls_extinction_method SHELXL
_refine_ls_goodness_of_fit_ref 1.041
_refine_ls_hydrogen_treatment mixed
_refine_ls_matrix_type full
_refine_ls_number_parameters 257
_refine_ls_number_reflns 7217
_refine_ls_number_restraints 0
_refine_ls_restrained_S_all 1.041
_refine_ls_R_factor_all 0.0377
_refine_ls_R_factor_gt 0.0329
_refine_ls_shift/su_max 0.001
_refine_ls_shift/su_mean 0.000
_refine_ls_structure_factor_coef Fsqd
_refine_ls_weighting_details 'calc w=1/[\s^2^(Fo^2^)+(0.0272P)^2^+30.9846P] where P=(Fo^2^+2Fc^2^)/3'
_refine_ls_weighting_scheme calc
_refine_ls_wR_factor_gt 0.0782
_refine_ls_wR_factor_ref 0.0803
_reflns_number_gt 6465
_reflns_number_total 7217
_reflns_threshold_expression >2sigma(I)
_cod_data_source_file ic034680tsi20030929_123318_1.cif
_cod_data_source_block cs24nb2in12as18
_cod_depositor_comments
;
The following automatic conversions were performed:

'_exptl_absorpt_correction_type' value 'Empirical' changed to
'empirical' according to the built-in table from CIF Core dictionary
named 'cif_core.dic' version 2.4.1 from 2010-06-29.

Automatic conversion script
Id: cif_fix_values 1646 2011-03-28 12:23:43Z adriana 

The following automatic conversions were performed:

'_exptl_crystal_density_meas' value 'not measured' was changed to '?'
- the value is perceived as not measured.

Automatic conversion script
Id: cif_fix_values 3008 2015-01-20 13:52:24Z robertas 
;
_cod_original_cell_volume 2046.0(16)
_cod_database_code 4312690

loop_
_symmetry_equiv_pos_as_xyz
'x, y, z'
'-x, -y, -z'

loop_
_atom_site_label
_atom_site_type_symbol
_atom_site_fract_x
_atom_site_fract_y
_atom_site_fract_z
_atom_site_U_iso_or_equiv
_atom_site_adp_type
_atom_site_occupancy
_atom_site_symmetry_multiplicity
_atom_site_calc_flag
_atom_site_refinement_flags
_atom_site_disorder_assembly
_atom_site_disorder_group
Cs1 Cs 0.05717(8) 0.94809(7) 0.30563(3) 0.03557(16) Uani 1 1 d . . .
Cs2 Cs -0.24609(7) 1.30981(7) 0.06430(2) 0.02568(14) Uani 1 1 d . . .
Cs3 Cs -0.14961(8) 1.38652(8) 0.25817(3) 0.03538(16) Uani 1 1 d . . .
Cs4 Cs -0.29175(8) 0.86506(7) 0.25200(2) 0.03136(15) Uani 1 1 d . . .
Cs5 Cs -0.46041(7) 1.76117(7) 0.01583(2) 0.02651(14) Uani 1 1 d . . .
Cs6 Cs 0.0000 1.5000 0.5000 0.0326(2) Uani 1 2 d S . .
Cs7 Cs 0.38063(8) 0.79516(8) 0.17935(3) 0.03185(15) Uani 1 1 d . . .
Cs8 Cs -0.47076(7) 1.31633(7) 0.18595(2) 0.03005(15) Uani 1 1 d . . .
Cs9 Cs 0.47306(9) 0.87744(8) 0.38478(3) 0.04278(18) Uani 1 1 d . . .
Cs10 Cs 0.17805(8) 1.23562(7) 0.13212(3) 0.03249(16) Uani 1 1 d . . .
Cs11 Cs 0.0000 1.5000 0.0000 0.02610(19) Uani 1 2 d S . .
Cs12 Cs -0.32996(8) 1.44422(9) 0.43208(3) 0.04064(18) Uani 1 1 d . . .
Cs13 Cs -0.20377(9) 0.95862(9) 0.46496(3) 0.0481(2) Uani 1 1 d . . .
In1 In 0.17468(7) 0.50621(7) 0.26658(2) 0.02080(15) Uani 1 1 d . . .
In2 In 0.12894(8) 1.26914(8) 0.37648(3) 0.02754(16) Uani 1 1 d . . .
In3 In -0.47375(8) 1.23459(8) 0.33455(3) 0.02376(15) Uani 1 1 d . . .
In4 In 0.05455(7) 1.65809(7) 0.15978(2) 0.01749(14) Uani 1 1 d . . .
In5 In -0.29885(7) 0.94049(7) 0.10504(2) 0.02004(14) Uani 1 1 d . . .
In6 In 0.07869(7) 0.88111(7) 0.05916(2) 0.01667(14) Uani 1 1 d . . .
Nb Nb 0.24206(10) 0.55816(10) 0.38835(3) 0.02351(19) Uani 1 1 d . . .
As1 As 0.20959(14) 0.75577(13) 0.44628(4) 0.0332(3) Uani 1 1 d . . .
As2 As -0.02391(11) 0.59857(11) 0.35606(4) 0.0208(2) Uani 1 1 d . . .
As3 As 0.41582(11) 0.55783(11) 0.30848(4) 0.0208(2) Uani 1 1 d . . .
As4 As 0.36946(11) 1.28860(11) 0.43431(4) 0.0226(2) Uani 1 1 d . . .
As5 As 0.29774(11) 1.18332(11) 0.27764(4) 0.0234(2) Uani 1 1 d . . .
As6 As -0.04985(11) 0.97843(10) 0.15876(3) 0.01851(19) Uani 1 1 d . . .
As7 As -0.71641(11) 1.58167(10) 0.08267(4) 0.01881(19) Uani 1 1 d . . .
As8 As -0.19644(11) 1.62089(10) 0.13545(4) 0.0194(2) Uani 1 1 d . . .
As9 As -0.15979(10) 0.91448(10) -0.00337(3) 0.01723(19) Uani 1 1 d . . .

loop_
_atom_site_aniso_label
_atom_site_aniso_U_11
_atom_site_aniso_U_22
_atom_site_aniso_U_33
_atom_site_aniso_U_23
_atom_site_aniso_U_13
_atom_site_aniso_U_12
Cs1 0.0422(4) 0.0259(3) 0.0390(4) 0.0059(3) -0.0105(3) -0.0151(3)
Cs2 0.0290(3) 0.0252(3) 0.0237(3) -0.0022(2) 0.0036(2) -0.0131(3)
Cs3 0.0314(4) 0.0383(4) 0.0401(4) 0.0097(3) -0.0094(3) -0.0190(3)
Cs4 0.0293(3) 0.0307(3) 0.0269(3) -0.0060(3) 0.0013(3) -0.0064(3)
Cs5 0.0203(3) 0.0267(3) 0.0319(3) -0.0010(2) -0.0040(2) -0.0095(2)
Cs6 0.0335(5) 0.0403(5) 0.0259(4) -0.0047(4) 0.0074(4) -0.0183(4)
Cs7 0.0266(3) 0.0335(4) 0.0366(4) -0.0005(3) -0.0042(3) -0.0141(3)
Cs8 0.0286(3) 0.0320(3) 0.0230(3) -0.0025(2) 0.0044(2) -0.0077(3)
Cs9 0.0403(4) 0.0299(4) 0.0586(5) 0.0053(3) 0.0005(3) -0.0168(3)
Cs10 0.0388(4) 0.0270(3) 0.0292(3) -0.0009(3) -0.0068(3) -0.0116(3)
Cs11 0.0238(4) 0.0213(4) 0.0322(5) 0.0025(3) 0.0012(3) -0.0095(3)
Cs12 0.0355(4) 0.0458(4) 0.0424(4) 0.0104(3) -0.0123(3) -0.0197(3)
Cs13 0.0431(4) 0.0420(4) 0.0536(5) -0.0088(3) -0.0103(4) -0.0120(3)
In1 0.0197(3) 0.0236(3) 0.0169(3) 0.0026(2) -0.0013(2) -0.0079(3)
In2 0.0276(4) 0.0278(4) 0.0248(4) -0.0004(3) -0.0004(3) -0.0102(3)
In3 0.0225(4) 0.0225(3) 0.0233(3) -0.0007(3) 0.0002(3) -0.0074(3)
In4 0.0165(3) 0.0166(3) 0.0187(3) 0.0002(2) 0.0005(2) -0.0069(3)
In5 0.0182(3) 0.0198(3) 0.0213(3) -0.0013(2) -0.0014(2) -0.0074(3)
In6 0.0167(3) 0.0164(3) 0.0158(3) 0.0014(2) -0.0007(2) -0.0064(2)
Nb 0.0182(4) 0.0244(4) 0.0241(4) 0.0072(3) -0.0004(3) -0.0069(4)
As1 0.0394(6) 0.0330(6) 0.0292(6) -0.0050(4) 0.0003(5) -0.0174(5)
As2 0.0185(5) 0.0231(5) 0.0194(5) 0.0006(4) -0.0007(4) -0.0080(4)
As3 0.0208(5) 0.0224(5) 0.0188(5) 0.0008(4) 0.0001(4) -0.0093(4)
As4 0.0223(5) 0.0218(5) 0.0217(5) 0.0025(4) -0.0016(4) -0.0082(4)
As5 0.0224(5) 0.0225(5) 0.0239(5) 0.0016(4) -0.0007(4) -0.0089(4)
As6 0.0198(5) 0.0174(4) 0.0177(4) -0.0016(3) 0.0000(4) -0.0075(4)
As7 0.0174(5) 0.0168(4) 0.0185(4) -0.0001(3) 0.0015(3) -0.0044(4)
As8 0.0190(5) 0.0194(5) 0.0214(5) -0.0004(4) -0.0019(4) -0.0097(4)
As9 0.0171(5) 0.0175(4) 0.0181(4) 0.0009(3) -0.0012(3) -0.0087(4)

loop_
_atom_type_symbol
_atom_type_description
_atom_type_scat_dispersion_real
_atom_type_scat_dispersion_imag
_atom_type_scat_source
As As 0.0499 2.0058 'International Tables Vol C Tables 4.2.6.8 and 6.1.1.4'
Nb Nb -2.0727 0.6215 'International Tables Vol C Tables 4.2.6.8 and 6.1.1.4'
In In -0.7276 1.3100 'International Tables Vol C Tables 4.2.6.8 and 6.1.1.4'
Cs Cs -0.3680 2.1192 'International Tables Vol C Tables 4.2.6.8 and 6.1.1.4'

loop_
_geom_angle_atom_site_label_1
_geom_angle_atom_site_label_2
_geom_angle_atom_site_label_3
_geom_angle
_geom_angle_site_symmetry_1
_geom_angle_site_symmetry_3
_geom_angle_publ_flag
As3 Cs1 As6 100.22(6) . . ?
As3 Cs1 As5 93.63(5) . . ?
As6 Cs1 As5 92.47(4) . . ?
As3 Cs1 Nb 38.72(3) . . ?
As6 Cs1 Nb 123.90(5) . . ?
As5 Cs1 Nb 118.83(4) . . ?
As3 Cs1 As2 65.62(4) . . ?
As6 Cs1 As2 100.43(5) . . ?
As5 Cs1 As2 157.09(3) . . ?
Nb Cs1 As2 38.48(3) . . ?
As3 Cs1 Cs3 150.13(3) . . ?
As6 Cs1 Cs3 70.32(5) . . ?
As5 Cs1 Cs3 59.67(4) . . ?
Nb Cs1 Cs3 165.33(3) . . ?
As2 Cs1 Cs3 142.76(4) . . ?
As3 Cs1 As1 62.94(5) . . ?
As6 Cs1 As1 158.91(3) . . ?
As5 Cs1 As1 100.81(4) . . ?
Nb Cs1 As1 35.03(4) . . ?
As2 Cs1 As1 61.96(4) . . ?
Cs3 Cs1 As1 130.64(5) . . ?
As3 Cs1 In2 111.62(5) . . ?
As6 Cs1 In2 124.02(4) . . ?
As5 Cs1 In2 42.69(3) . . ?
Nb Cs1 In2 109.15(5) . . ?
As2 Cs1 In2 134.16(4) . . ?
Cs3 Cs1 In2 58.98(4) . . ?
As1 Cs1 In2 76.03(4) . . ?
As3 Cs1 In1 42.13(3) . . ?
As6 Cs1 In1 75.03(5) . . ?
As5 Cs1 In1 127.46(4) . . ?
Nb Cs1 In1 48.87(4) . . ?
As2 Cs1 In1 41.22(3) . . ?
Cs3 Cs1 In1 145.04(3) . . ?
As1 Cs1 In1 83.88(5) . . ?
In2 Cs1 In1 153.18(3) . . ?
As3 Cs1 Cs4 105.90(5) . . ?
As6 Cs1 Cs4 55.16(3) . . ?
As5 Cs1 Cs4 144.19(3) . . ?
Nb Cs1 Cs4 94.17(4) . . ?
As2 Cs1 Cs4 56.37(4) . . ?
Cs3 Cs1 Cs4 91.96(4) . . ?
As1 Cs1 Cs4 114.72(4) . . ?
In2 Cs1 Cs4 141.33(3) . . ?
In1 Cs1 Cs4 63.81(4) . . ?
As3 Cs1 Cs7 56.93(5) . . ?
As6 Cs1 Cs7 55.39(4) . . ?
As5 Cs1 Cs7 65.02(4) . . ?
Nb Cs1 Cs7 95.11(5) . . ?
As2 Cs1 Cs7 107.28(5) . . ?
Cs3 Cs1 Cs7 96.81(5) . . ?
As1 Cs1 Cs7 116.08(5) . . ?
In2 Cs1 Cs7 107.06(4) . . ?
In1 Cs1 Cs7 66.17(4) . . ?
Cs4 Cs1 Cs7 100.85(4) . . ?
As3 Cs1 Cs9 58.00(4) . . ?
As6 Cs1 Cs9 133.93(4) . . ?
As5 Cs1 Cs9 54.00(4) . . ?
Nb Cs1 Cs9 66.24(4) . . ?
As2 Cs1 Cs9 104.35(5) . . ?
Cs3 Cs1 Cs9 107.48(4) . . ?
As1 Cs1 Cs9 49.72(4) . . ?
In2 Cs1 Cs9 53.69(4) . . ?
In1 Cs1 Cs9 99.65(4) . . ?
Cs4 Cs1 Cs9 160.33(3) . . ?
Cs7 Cs1 Cs9 80.22(4) . . ?
In6 Cs2 Cs8 146.95(3) 2_575 . ?
In6 Cs2 As6 99.39(5) 2_575 . ?
Cs8 Cs2 As6 65.11(5) . . ?
In6 Cs2 As8 132.12(4) 2_575 . ?
Cs8 Cs2 As8 80.53(4) . . ?
As6 Cs2 As8 99.00(5) . . ?
In6 Cs2 As7 42.89(4) 2_575 2_485 ?
Cs8 Cs2 As7 143.16(3) . 2_485 ?
As6 Cs2 As7 142.25(4) . 2_485 ?
As8 Cs2 As7 108.83(4) . 2_485 ?
In6 Cs2 As9 43.00(4) 2_575 2_575 ?
Cs8 Cs2 As9 140.29(4) . 2_575 ?
As6 Cs2 As9 75.53(5) . 2_575 ?
As8 Cs2 As9 101.37(5) . 2_575 ?
As7 Cs2 As9 74.38(5) 2_485 2_575 ?
In6 Cs2 Cs11 72.14(4) 2_575 . ?
Cs8 Cs2 Cs11 140.61(3) . . ?
As6 Cs2 Cs11 116.94(4) . . ?
As8 Cs2 Cs11 60.10(4) . . ?
As7 Cs2 Cs11 61.03(3) 2_485 . ?
As9 Cs2 Cs11 55.83(4) 2_575 . ?
In6 Cs2 Cs5 67.10(4) 2_575 2_485 ?
Cs8 Cs2 Cs5 90.00(4) . 2_485 ?
As6 Cs2 Cs5 109.80(4) . 2_485 ?
As8 Cs2 Cs5 142.42(3) . 2_485 ?
As7 Cs2 Cs5 60.43(4) 2_485 2_485 ?
As9 Cs2 Cs5 108.69(4) 2_575 2_485 ?
Cs11 Cs2 Cs5 121.43(4) . 2_485 ?
In6 Cs2 In5 85.84(4) 2_575 . ?
Cs8 Cs2 In5 62.16(4) . . ?
As6 Cs2 In5 46.05(3) . . ?
As8 Cs2 In5 136.19(4) . . ?
As7 Cs2 In5 114.76(4) 2_485 . ?
As9 Cs2 In5 94.33(5) 2_575 . ?
Cs11 Cs2 In5 150.16(3) . . ?
Cs5 Cs2 In5 63.98(4) 2_485 . ?
In6 Cs2 In6 57.12(5) 2_575 . ?
Cs8 Cs2 In6 104.42(5) . . ?
As6 Cs2 In6 42.55(4) . . ?
As8 Cs2 In6 122.49(4) . . ?
As7 Cs2 In6 99.96(6) 2_485 . ?
As9 Cs2 In6 41.15(3) 2_575 . ?
Cs11 Cs2 In6 96.33(5) . . ?
Cs5 Cs2 In6 95.08(5) 2_485 . ?
In5 Cs2 In6 54.17(4) . . ?
In6 Cs2 As9 41.51(3) 2_575 . ?
Cs8 Cs2 As9 105.97(5) . . ?
As6 Cs2 As9 70.30(5) . . ?
As8 Cs2 As9 162.50(3) . . ?
As7 Cs2 As9 76.00(5) 2_485 . ?
As9 Cs2 As9 63.08(4) 2_575 . ?
Cs11 Cs2 As9 111.48(4) . . ?
Cs5 Cs2 As9 54.85(4) 2_485 . ?
In5 Cs2 As9 44.34(3) . . ?
In6 Cs2 As9 40.52(3) . . ?
In6 Cs2 Cs5 102.06(5) 2_575 . ?
Cs8 Cs2 Cs5 100.61(5) . . ?
As6 Cs2 Cs5 156.17(3) . . ?
As8 Cs2 Cs5 58.54(4) . . ?
As7 Cs2 Cs5 60.17(5) 2_485 . ?
As9 Cs2 Cs5 114.29(4) 2_575 . ?
Cs11 Cs2 Cs5 61.23(4) . . ?
Cs5 Cs2 Cs5 88.21(5) 2_485 . ?
In5 Cs2 Cs5 145.74(3) . . ?
In6 Cs2 Cs5 154.74(3) . . ?
As9 Cs2 Cs5 133.46(4) . . ?
As8 Cs3 In1 78.55(4) . 1_565 ?
As8 Cs3 As2 102.93(5) . 1_565 ?
In1 Cs3 As2 43.15(3) 1_565 1_565 ?
As8 Cs3 In2 135.07(4) . . ?
In1 Cs3 In2 56.53(3) 1_565 . ?
As2 Cs3 In2 43.55(3) 1_565 . ?
As8 Cs3 As5 104.11(5) . . ?
In1 Cs3 As5 42.66(3) 1_565 . ?
As2 Cs3 As5 68.13(5) 1_565 . ?
In2 Cs3 As5 43.22(4) . . ?
As8 Cs3 As3 99.51(5) . 1_465 ?
In1 Cs3 As3 134.60(4) 1_565 1_465 ?
As2 Cs3 As3 95.50(5) 1_565 1_465 ?
In2 Cs3 As3 110.75(5) . 1_465 ?
As5 Cs3 As3 153.68(3) . 1_465 ?
As8 Cs3 Cs1 138.48(4) . . ?
In1 Cs3 Cs1 101.54(4) 1_565 . ?
As2 Cs3 Cs1 104.56(5) 1_565 . ?
In2 Cs3 Cs1 61.13(4) . . ?
As5 Cs3 Cs1 59.79(4) . . ?
As3 Cs3 Cs1 108.10(5) 1_465 . ?
As8 Cs3 Cs8 78.01(4) . . ?
In1 Cs3 Cs8 155.40(3) 1_565 . ?
As2 Cs3 Cs8 152.32(3) 1_565 . ?
In2 Cs3 Cs8 146.48(3) . . ?
As5 Cs3 Cs8 139.09(4) . . ?
As3 Cs3 Cs8 57.54(4) 1_465 . ?
Cs1 Cs3 Cs8 91.14(5) . . ?
As8 Cs3 Cs4 55.80(4) . 1_565 ?
In1 Cs3 Cs4 65.11(4) 1_565 1_565 ?
As2 Cs3 Cs4 55.93(4) 1_565 1_565 ?
In2 Cs3 Cs4 99.40(5) . 1_565 ?
As5 Cs3 Cs4 107.71(4) . 1_565 ?
As3 Cs3 Cs4 76.37(5) 1_465 1_565 ?
Cs1 Cs3 Cs4 160.49(3) . 1_565 ?
Cs8 Cs3 Cs4 106.70(5) . 1_565 ?
As8 Cs3 Cs10 58.22(4) . . ?
In1 Cs3 Cs10 66.42(4) 1_565 . ?
As2 Cs3 Cs10 109.50(4) 1_565 . ?
In2 Cs3 Cs10 99.92(4) . . ?
As5 Cs3 Cs10 56.71(4) . . ?
As3 Cs3 Cs10 149.14(3) 1_465 . ?
Cs1 Cs3 Cs10 83.39(5) . . ?
Cs8 Cs3 Cs10 94.65(4) . . ?
Cs4 Cs3 Cs10 102.50(5) 1_565 . ?
As8 Cs3 In3 128.25(4) . . ?
In1 Cs3 In3 150.09(3) 1_565 . ?
As2 Cs3 In3 110.23(4) 1_565 . ?
In2 Cs3 In3 95.42(4) . . ?
As5 Cs3 In3 124.51(4) . . ?
As3 Cs3 In3 40.18(3) 1_465 . ?
Cs1 Cs3 In3 68.27(4) . . ?
Cs8 Cs3 In3 54.43(3) . . ?
Cs4 Cs3 In3 115.69(4) 1_565 . ?
Cs10 Cs3 In3 135.64(3) . . ?
As8 Cs3 In4 36.75(3) . . ?
In1 Cs3 In4 41.85(3) 1_565 . ?
As2 Cs3 In4 73.83(4) 1_565 . ?
In2 Cs3 In4 98.37(4) . . ?
As5 Cs3 In4 72.76(5) . . ?
As3 Cs3 In4 123.95(4) 1_465 . ?
Cs1 Cs3 In4 127.94(4) . . ?
Cs8 Cs3 In4 114.21(4) . . ?
Cs4 Cs3 In4 51.69(4) 1_565 . ?
Cs10 Cs3 In4 51.53(3) . . ?
In3 Cs3 In4 162.72(2) . . ?
As6 Cs4 As8 71.74(4) . 1_545 ?
As6 Cs4 In5 47.09(3) . . ?
As8 Cs4 In5 45.04(4) 1_545 . ?
As6 Cs4 As2 106.56(5) . . ?
As8 Cs4 As2 103.70(5) 1_545 . ?
In5 Cs4 As2 139.75(4) . . ?
As6 Cs4 In4 43.72(3) . 1_545 ?
As8 Cs4 In4 42.07(3) 1_545 1_545 ?
In5 Cs4 In4 56.39(4) . 1_545 ?
As2 Cs4 In4 83.47(5) . 1_545 ?
As6 Cs4 As5 114.88(5) . 1_455 ?
As8 Cs4 As5 121.40(5) 1_545 1_455 ?
In5 Cs4 As5 94.67(6) . 1_455 ?
As2 Cs4 As5 125.58(5) . 1_455 ?
In4 Cs4 As5 150.76(4) 1_545 1_455 ?
As6 Cs4 In3 98.95(5) . . ?
As8 Cs4 In3 158.87(3) 1_545 . ?
In5 Cs4 In3 114.76(5) . . ?
As2 Cs4 In3 97.09(5) . . ?
In4 Cs4 In3 139.41(4) 1_545 . ?
As5 Cs4 In3 44.41(4) 1_455 . ?
As6 Cs4 Cs9 155.49(3) . 1_455 ?
As8 Cs4 Cs9 132.72(4) 1_545 1_455 ?
In5 Cs4 Cs9 147.87(3) . 1_455 ?
As2 Cs4 Cs9 69.75(5) . 1_455 ?
In4 Cs4 Cs9 150.74(3) 1_545 1_455 ?
As5 Cs4 Cs9 57.76(5) 1_455 1_455 ?
In3 Cs4 Cs9 58.72(4) . 1_455 ?
As6 Cs4 Cs7 112.71(4) . 1_455 ?
As8 Cs4 Cs7 58.28(4) 1_545 1_455 ?
In5 Cs4 Cs7 65.66(4) . 1_455 ?
As2 Cs4 Cs7 125.75(4) . 1_455 ?
In4 Cs4 Cs7 100.08(4) 1_545 1_455 ?
As5 Cs4 Cs7 67.24(4) 1_455 1_455 ?
In3 Cs4 Cs7 111.62(4) . 1_455 ?
Cs9 Cs4 Cs7 86.88(4) 1_455 1_455 ?
As6 Cs4 Cs1 59.61(4) . . ?
As8 Cs4 Cs1 116.40(4) 1_545 . ?
In5 Cs4 Cs1 106.67(4) . . ?
As2 Cs4 Cs1 59.57(4) . . ?
In4 Cs4 Cs1 74.34(4) 1_545 . ?
As5 Cs4 Cs1 115.14(4) 1_455 . ?
In3 Cs4 Cs1 71.35(4) . . ?
Cs9 Cs4 Cs1 100.57(4) 1_455 . ?
Cs7 Cs4 Cs1 172.32(2) 1_455 . ?
As6 Cs4 Cs3 112.19(5) . 1_545 ?
As8 Cs4 Cs3 55.07(4) 1_545 1_545 ?
In5 Cs4 Cs3 100.08(5) . 1_545 ?
As2 Cs4 Cs3 57.57(4) . 1_545 ?
In4 Cs4 Cs3 68.47(4) 1_545 1_545 ?
As5 Cs4 Cs3 127.07(4) 1_455 1_545 ?
In3 Cs4 Cs3 143.88(3) . 1_545 ?
Cs9 Cs4 Cs3 86.80(5) 1_455 1_545 ?
Cs7 Cs4 Cs3 73.44(4) 1_455 1_545 ?
Cs1 Cs4 Cs3 108.60(4) . 1_545 ?
As6 Cs4 Cs8 60.15(4) . . ?
As8 Cs4 Cs8 103.42(5) 1_545 . ?
In5 Cs4 Cs8 58.55(5) . . ?
As2 Cs4 Cs8 143.32(4) . . ?
In4 Cs4 Cs8 100.91(5) 1_545 . ?
As5 Cs4 Cs8 54.74(4) 1_455 . ?
In3 Cs4 Cs8 56.24(4) . . ?
Cs9 Cs4 Cs8 107.56(5) 1_455 . ?
Cs7 Cs4 Cs8 89.68(5) 1_455 . ?
Cs1 Cs4 Cs8 86.29(4) . . ?
Cs3 Cs4 Cs8 157.43(3) 1_545 . ?
As9 Cs5 In5 97.30(5) 2_485 1_565 ?
As9 Cs5 As9 108.02(4) 2_485 1_565 ?
In5 Cs5 As9 46.85(3) 1_565 1_565 ?
As9 Cs5 As8 129.24(5) 2_485 . ?
In5 Cs5 As8 44.53(3) 1_565 . ?
As9 Cs5 As8 72.25(4) 1_565 . ?
As9 Cs5 As7 79.76(5) 2_485 . ?
In5 Cs5 As7 115.78(4) 1_565 . ?
As9 Cs5 As7 160.80(3) 1_565 . ?
As8 Cs5 As7 89.17(4) . . ?
As9 Cs5 Cs2 64.26(4) 2_485 2_485 ?
In5 Cs5 Cs2 161.06(3) 1_565 2_485 ?
As9 Cs5 Cs2 140.16(3) 1_565 2_485 ?
As8 Cs5 Cs2 144.65(3) . 2_485 ?
As7 Cs5 Cs2 59.03(4) . 2_485 ?
As9 Cs5 As7 124.08(4) 2_485 2_485 ?
In5 Cs5 As7 135.15(4) 1_565 2_485 ?
As9 Cs5 As7 99.08(4) 1_565 2_485 ?
As8 Cs5 As7 105.13(5) . 2_485 ?
As7 Cs5 As7 90.22(5) . 2_485 ?
Cs2 Cs5 As7 63.62(4) 2_485 2_485 ?
As9 Cs5 Cs11 160.68(3) 2_485 . ?
In5 Cs5 Cs11 76.88(4) 1_565 . ?
As9 Cs5 Cs11 54.61(4) 1_565 . ?
As8 Cs5 Cs11 58.11(4) . . ?
As7 Cs5 Cs11 119.44(4) . . ?
Cs2 Cs5 Cs11 121.95(4) 2_485 . ?
As7 Cs5 Cs11 58.33(4) 2_485 . ?
As9 Cs5 Cs2 142.29(3) 2_485 . ?
In5 Cs5 Cs2 101.67(5) 1_565 . ?
As9 Cs5 Cs2 108.76(4) 1_565 . ?
As8 Cs5 Cs2 57.40(4) . . ?
As7 Cs5 Cs2 62.68(4) . . ?
Cs2 Cs5 Cs2 91.79(5) 2_485 . ?
As7 Cs5 Cs2 56.90(4) 2_485 . ?
Cs11 Cs5 Cs2 56.78(4) . . ?
As9 Cs5 In5 44.70(4) 2_485 2_485 ?
In5 Cs5 In5 112.45(4) 1_565 2_485 ?
As9 Cs5 In5 88.13(4) 1_565 2_485 ?
As8 Cs5 In5 156.63(3) . 2_485 ?
As7 Cs5 In5 108.75(4) . 2_485 ?
Cs2 Cs5 In5 58.22(4) 2_485 2_485 ?
As7 Cs5 In5 90.09(5) 2_485 2_485 ?
Cs11 Cs5 In5 120.18(4) . 2_485 ?
Cs2 Cs5 In5 144.22(3) . 2_485 ?
As9 Cs5 In6 40.27(3) 2_485 1_465 ?
In5 Cs5 In6 109.50(4) 1_565 1_465 ?
As9 Cs5 In6 143.92(3) 1_565 1_465 ?
As8 Cs5 In6 111.77(4) . 1_465 ?
As7 Cs5 In6 39.59(3) . 1_465 ?
Cs2 Cs5 In6 53.92(4) 2_485 1_465 ?
As7 Cs5 In6 113.30(4) 2_485 1_465 ?
Cs11 Cs5 In6 159.01(2) . 1_465 ?
Cs2 Cs5 In6 102.26(4) . 1_465 ?
In5 Cs5 In6 76.78(4) 2_485 1_465 ?
As9 Cs5 Cs7 80.33(6) 2_485 1_465 ?
In5 Cs5 Cs7 63.13(3) 1_565 1_465 ?
As9 Cs5 Cs7 109.91(4) 1_565 1_465 ?
As8 Cs5 Cs7 54.74(4) . 1_465 ?
As7 Cs5 Cs7 53.07(3) . 1_465 ?
Cs2 Cs5 Cs7 107.08(4) 2_485 1_465 ?
As7 Cs5 Cs7 133.88(4) 2_485 1_465 ?
Cs11 Cs5 Cs7 112.13(5) . 1_465 ?
Cs2 Cs5 Cs7 79.71(5) . 1_465 ?
In5 Cs5 Cs7 124.90(4) 2_485 1_465 ?
In6 Cs5 Cs7 57.84(4) 1_465 1_465 ?
As4 Cs6 As4 179.999(1) 2_586 . ?
As4 Cs6 As2 69.21(5) 2_586 2_576 ?
As4 Cs6 As2 110.79(5) . 2_576 ?
As4 Cs6 As2 110.79(5) 2_586 1_565 ?
As4 Cs6 As2 69.21(5) . 1_565 ?
As2 Cs6 As2 180.0 2_576 1_565 ?
As4 Cs6 Nb 40.85(4) 2_586 2_576 ?
As4 Cs6 Nb 139.16(4) . 2_576 ?
As2 Cs6 Nb 40.37(3) 2_576 2_576 ?
As2 Cs6 Nb 139.63(3) 1_565 2_576 ?
As4 Cs6 Nb 139.15(4) 2_586 1_565 ?
As4 Cs6 Nb 40.85(4) . 1_565 ?
As2 Cs6 Nb 139.64(3) 2_576 1_565 ?
As2 Cs6 Nb 40.36(3) 1_565 1_565 ?
Nb Cs6 Nb 179.999(18) 2_576 1_565 ?
As4 Cs6 In2 134.15(4) 2_586 . ?
As4 Cs6 In2 45.85(4) . . ?
As2 Cs6 In2 134.88(4) 2_576 . ?
As2 Cs6 In2 45.12(4) 1_565 . ?
Nb Cs6 In2 125.70(4) 2_576 . ?
Nb Cs6 In2 54.30(4) 1_565 . ?
As4 Cs6 In2 45.85(4) 2_586 2_586 ?
As4 Cs6 In2 134.15(4) . 2_586 ?
As2 Cs6 In2 45.12(4) 2_576 2_586 ?
As2 Cs6 In2 134.88(4) 1_565 2_586 ?
Nb Cs6 In2 54.30(4) 2_576 2_586 ?
Nb Cs6 In2 125.70(4) 1_565 2_586 ?
In2 Cs6 In2 180.00(2) . 2_586 ?
As4 Cs6 Cs12 68.95(4) 2_586 . ?
As4 Cs6 Cs12 111.05(4) . . ?
As2 Cs6 Cs12 113.60(4) 2_576 . ?
As2 Cs6 Cs12 66.40(4) 1_565 . ?
Nb Cs6 Cs12 74.89(4) 2_576 . ?
Nb Cs6 Cs12 105.11(4) 1_565 . ?
In2 Cs6 Cs12 65.42(4) . . ?
In2 Cs6 Cs12 114.58(4) 2_586 . ?
As4 Cs6 Cs12 111.05(4) 2_586 2_586 ?
As4 Cs6 Cs12 68.95(4) . 2_586 ?
As2 Cs6 Cs12 66.40(4) 2_576 2_586 ?
As2 Cs6 Cs12 113.60(4) 1_565 2_586 ?
Nb Cs6 Cs12 105.11(4) 2_576 2_586 ?
Nb Cs6 Cs12 74.89(4) 1_565 2_586 ?
In2 Cs6 Cs12 114.58(4) . 2_586 ?
In2 Cs6 Cs12 65.42(4) 2_586 2_586 ?
Cs12 Cs6 Cs12 179.999(1) . 2_586 ?
As4 Cs6 As1 65.18(4) 2_586 2_576 ?
As4 Cs6 As1 114.82(4) . 2_576 ?
As2 Cs6 As1 63.63(4) 2_576 2_576 ?
As2 Cs6 As1 116.37(4) 1_565 2_576 ?
Nb Cs6 As1 35.63(3) 2_576 2_576 ?
Nb Cs6 As1 144.37(3) 1_565 2_576 ?
In2 Cs6 As1 90.08(4) . 2_576 ?
In2 Cs6 As1 89.92(4) 2_586 2_576 ?
Cs12 Cs6 As1 52.78(4) . 2_576 ?
Cs12 Cs6 As1 127.22(4) 2_586 2_576 ?
As4 Cs6 As1 114.81(4) 2_586 1_565 ?
As4 Cs6 As1 65.18(4) . 1_565 ?
As2 Cs6 As1 116.37(4) 2_576 1_565 ?
As2 Cs6 As1 63.63(4) 1_565 1_565 ?
Nb Cs6 As1 144.37(3) 2_576 1_565 ?
Nb Cs6 As1 35.63(3) 1_565 1_565 ?
In2 Cs6 As1 89.92(4) . 1_565 ?
In2 Cs6 As1 90.08(4) 2_586 1_565 ?
Cs12 Cs6 As1 127.22(4) . 1_565 ?
Cs12 Cs6 As1 52.78(4) 2_586 1_565 ?
As1 Cs6 As1 179.999(19) 2_576 1_565 ?
As7 Cs7 As6 69.40(5) 1_645 . ?
As7 Cs7 As8 92.83(5) 1_645 1_645 ?
As6 Cs7 As8 154.92(3) . 1_645 ?
As7 Cs7 As3 103.44(5) 1_645 . ?
As6 Cs7 As3 102.00(5) . . ?
As8 Cs7 As3 99.22(5) 1_645 . ?
As7 Cs7 Cs10 106.30(5) 1_645 . ?
As6 Cs7 Cs10 62.09(4) . . ?
As8 Cs7 Cs10 109.23(5) 1_645 . ?
As3 Cs7 Cs10 137.20(4) . . ?
As7 Cs7 In4 41.85(3) 1_645 1_545 ?
As6 Cs7 In4 42.26(3) . 1_545 ?
As8 Cs7 In4 130.92(4) 1_645 1_545 ?
As3 Cs7 In4 80.11(4) . 1_545 ?
Cs10 Cs7 In4 102.68(4) . 1_545 ?
As7 Cs7 Cs4 148.76(3) 1_645 1_655 ?
As6 Cs7 Cs4 141.28(4) . 1_655 ?
As8 Cs7 Cs4 56.38(4) 1_645 1_655 ?
As3 Cs7 Cs4 79.12(4) . 1_655 ?
Cs10 Cs7 Cs4 90.53(5) . 1_655 ?
In4 Cs7 Cs4 159.00(3) 1_545 1_655 ?
As7 Cs7 In6 40.57(3) 1_645 . ?
As6 Cs7 In6 41.07(3) . . ?
As8 Cs7 In6 114.16(4) 1_645 . ?
As3 Cs7 In6 128.54(4) . . ?
Cs10 Cs7 In6 66.87(4) . . ?
In4 Cs7 In6 48.44(3) 1_545 . ?
Cs4 Cs7 In6 152.09(3) 1_655 . ?
As7 Cs7 Cs8 55.34(4) 1_645 1_645 ?
As6 Cs7 Cs8 106.72(4) . 1_645 ?
As8 Cs7 Cs8 74.42(4) 1_645 1_645 ?
As3 Cs7 Cs8 56.56(4) . 1_645 ?
Cs10 Cs7 Cs8 161.64(3) . 1_645 ?
In4 Cs7 Cs8 64.48(4) 1_545 1_645 ?
Cs4 Cs7 Cs8 105.76(5) 1_655 1_645 ?
In6 Cs7 Cs8 95.03(5) . 1_645 ?
As7 Cs7 Cs1 113.29(4) 1_645 . ?
As6 Cs7 Cs1 58.01(4) . . ?
As8 Cs7 Cs1 146.95(3) 1_645 . ?
As3 Cs7 Cs1 56.54(4) . . ?
Cs10 Cs7 Cs1 83.45(5) . . ?
In4 Cs7 Cs1 71.44(4) 1_545 . ?
Cs4 Cs7 Cs1 94.31(4) 1_655 . ?
In6 Cs7 Cs1 98.88(4) . . ?
Cs8 Cs7 Cs1 103.29(5) 1_645 . ?
As7 Cs7 In5 107.69(4) 1_645 1_655 ?
As6 Cs7 In5 125.93(4) . 1_655 ?
As8 Cs7 In5 41.29(3) 1_645 1_655 ?
As3 Cs7 In5 129.32(4) . 1_655 ?
Cs10 Cs7 In5 68.12(4) . 1_655 ?
In4 Cs7 In5 146.41(3) 1_545 1_655 ?
Cs4 Cs7 In5 53.97(3) 1_655 1_655 ?
In6 Cs7 In5 100.58(4) . 1_655 ?
Cs8 Cs7 In5 114.63(4) 1_645 1_655 ?
Cs1 Cs7 In5 135.20(3) . 1_655 ?
As7 Cs7 Cs5 56.96(4) 1_645 1_645 ?
As6 Cs7 Cs5 98.92(5) . 1_645 ?
As8 Cs7 Cs5 56.03(4) 1_645 1_645 ?
As3 Cs7 Cs5 143.23(4) . 1_645 ?
Cs10 Cs7 Cs5 79.48(5) . 1_645 ?
In4 Cs7 Cs5 96.09(4) 1_545 1_645 ?
Cs4 Cs7 Cs5 102.40(4) 1_655 1_645 ?
In6 Cs7 Cs5 58.98(4) . 1_645 ?
Cs8 Cs7 Cs5 88.60(5) 1_645 1_645 ?
Cs1 Cs7 Cs5 156.11(3) . 1_645 ?
In5 Cs7 Cs5 51.09(3) 1_655 1_645 ?
In1 Cs8 Cs2 149.37(4) 1_465 . ?
In1 Cs8 As7 82.21(5) 1_465 . ?
Cs2 Cs8 As7 68.23(5) . . ?
In1 Cs8 As5 44.73(4) 1_465 1_455 ?
Cs2 Cs8 As5 154.81(3) . 1_455 ?
As7 Cs8 As5 110.55(5) . 1_455 ?
In1 Cs8 As3 44.67(3) 1_465 1_465 ?
Cs2 Cs8 As3 134.40(4) . 1_465 ?
As7 Cs8 As3 104.11(5) . 1_465 ?
As5 Cs8 As3 70.78(4) 1_455 1_465 ?
In1 Cs8 In3 58.90(4) 1_465 . ?
Cs2 Cs8 In3 148.25(3) . . ?
As7 Cs8 In3 140.64(4) . . ?
As5 Cs8 In3 45.63(3) 1_455 . ?
As3 Cs8 In3 44.09(4) 1_465 . ?
In1 Cs8 In5 133.22(4) 1_465 . ?
Cs2 Cs8 In5 61.68(4) . . ?
As7 Cs8 In5 97.47(5) . . ?
As5 Cs8 In5 94.40(5) 1_455 . ?
As3 Cs8 In5 157.00(3) 1_465 . ?
In3 Cs8 In5 113.04(5) . . ?
In1 Cs8 As6 152.63(3) 1_465 . ?
Cs2 Cs8 As6 57.99(5) . . ?
As7 Cs8 As6 123.99(5) . . ?
As5 Cs8 As6 111.38(5) 1_455 . ?
As3 Cs8 As6 123.71(5) 1_465 . ?
In3 Cs8 As6 95.37(6) . . ?
In5 Cs8 As6 44.40(3) . . ?
In1 Cs8 Cs3 105.07(4) 1_465 . ?
Cs2 Cs8 Cs3 85.60(4) . . ?
As7 Cs8 Cs3 123.27(4) . . ?
As5 Cs8 Cs3 112.99(4) 1_455 . ?
As3 Cs8 Cs3 60.47(4) 1_465 . ?
In3 Cs8 Cs3 67.37(4) . . ?
In5 Cs8 Cs3 113.30(4) . . ?
As6 Cs8 Cs3 68.90(4) . . ?
In1 Cs8 Cs10 68.89(4) 1_465 1_455 ?
Cs2 Cs8 Cs10 102.15(4) . 1_455 ?
As7 Cs8 Cs10 61.94(4) . 1_455 ?
As5 Cs8 Cs10 59.20(4) 1_455 1_455 ?
As3 Cs8 Cs10 113.53(4) 1_465 1_455 ?
In3 Cs8 Cs10 104.81(4) . 1_455 ?
In5 Cs8 Cs10 70.03(4) . 1_455 ?
As6 Cs8 Cs10 113.96(4) . 1_455 ?
Cs3 Cs8 Cs10 172.12(2) . 1_455 ?
In1 Cs8 Cs7 69.90(4) 1_465 1_465 ?
Cs2 Cs8 Cs7 86.26(5) . 1_465 ?
As7 Cs8 Cs7 55.53(4) . 1_465 ?
As5 Cs8 Cs7 114.40(5) 1_455 1_465 ?
As3 Cs8 Cs7 57.16(4) 1_465 1_465 ?
In3 Cs8 Cs7 101.18(5) . 1_465 ?
In5 Cs8 Cs7 145.30(3) . 1_465 ?
As6 Cs8 Cs7 129.29(4) . 1_465 ?
Cs3 Cs8 Cs7 74.10(4) . 1_465 ?
Cs10 Cs8 Cs7 107.45(4) 1_455 1_465 ?
In1 Cs8 Cs4 100.82(5) 1_465 . ?
Cs2 Cs8 Cs4 107.97(5) . . ?
As7 Cs8 Cs4 145.22(4) . . ?
As5 Cs8 Cs4 57.70(4) 1_455 . ?
As3 Cs8 Cs4 101.79(5) 1_465 . ?
In3 Cs8 Cs4 57.83(5) . . ?
In5 Cs8 Cs4 55.24(4) . . ?
As6 Cs8 Cs4 53.70(4) . . ?
Cs3 Cs8 Cs4 89.74(5) . . ?
Cs10 Cs8 Cs4 86.57(4) 1_455 . ?
Cs7 Cs8 Cs4 157.82(3) 1_465 . ?
As1 Cs9 As5 113.40(5) . . ?
As1 Cs9 In2 84.66(5) . . ?
As5 Cs9 In2 44.92(4) . . ?
As1 Cs9 In3 143.88(4) . 1_655 ?
As5 Cs9 In3 45.14(3) . 1_655 ?
In2 Cs9 In3 59.74(4) . 1_655 ?
As1 Cs9 Cs12 67.47(5) . 1_645 ?
As5 Cs9 Cs12 150.52(4) . 1_645 ?
In2 Cs9 Cs12 151.94(3) . 1_645 ?
In3 Cs9 Cs12 147.23(3) 1_655 1_645 ?
As1 Cs9 As4 107.22(5) . . ?
As5 Cs9 As4 68.68(5) . . ?
In2 Cs9 As4 44.06(3) . . ?
In3 Cs9 As4 42.99(3) 1_655 . ?
Cs12 Cs9 As4 140.61(4) 1_645 . ?
As1 Cs9 Cs4 143.44(4) . 1_655 ?
As5 Cs9 Cs4 59.61(4) . 1_655 ?
In2 Cs9 Cs4 103.42(5) . 1_655 ?
In3 Cs9 Cs4 59.86(4) 1_655 1_655 ?
Cs12 Cs9 Cs4 101.11(5) 1_645 1_655 ?
As4 Cs9 Cs4 102.76(5) . 1_655 ?
As1 Cs9 As3 65.55(4) . . ?
As5 Cs9 As3 93.52(5) . . ?
In2 Cs9 As3 113.03(5) . . ?
In3 Cs9 As3 131.44(4) 1_655 . ?
Cs12 Cs9 As3 59.08(4) 1_645 . ?
As4 Cs9 As3 157.02(3) . . ?
Cs4 Cs9 As3 78.70(4) 1_655 . ?
As1 Cs9 Cs13 124.03(4) . 1_655 ?
As5 Cs9 Cs13 110.13(4) . 1_655 ?
In2 Cs9 Cs13 103.54(5) . 1_655 ?
In3 Cs9 Cs13 64.99(4) 1_655 1_655 ?
Cs12 Cs9 Cs13 90.16(5) 1_645 1_655 ?
As4 Cs9 Cs13 59.51(4) . 1_655 ?
Cs4 Cs9 Cs13 89.19(4) 1_655 1_655 ?
As3 Cs9 Cs13 143.19(4) . 1_655 ?
As1 Cs9 Cs1 59.79(4) . . ?
As5 Cs9 Cs1 57.31(4) . . ?
In2 Cs9 Cs1 58.53(4) . . ?
In3 Cs9 Cs1 101.39(5) 1_655 . ?
Cs12 Cs9 Cs1 106.60(5) 1_645 . ?
As4 Cs9 Cs1 102.59(5) . . ?
Cs4 Cs9 Cs1 93.78(4) 1_655 . ?
As3 Cs9 Cs1 54.57(4) . . ?
Cs13 Cs9 Cs1 162.02(3) 1_655 . ?
As1 Cs9 Cs13 52.66(4) . 2_576 ?
As5 Cs9 Cs13 109.20(5) . 2_576 ?
In2 Cs9 Cs13 64.30(5) . 2_576 ?
In3 Cs9 Cs13 101.71(5) 1_655 2_576 ?
Cs12 Cs9 Cs13 94.57(5) 1_645 2_576 ?
As4 Cs9 Cs13 58.78(4) . 2_576 ?
Cs4 Cs9 Cs13 161.53(3) 1_655 2_576 ?
As3 Cs9 Cs13 118.21(4) . 2_576 ?
Cs13 Cs9 Cs13 81.01(4) 1_655 2_576 ?
Cs1 Cs9 Cs13 91.00(4) . 2_576 ?
As1 Cs9 Nb 31.29(3) . . ?
As5 Cs9 Nb 108.60(4) . . ?
In2 Cs9 Nb 101.62(4) . . ?
In3 Cs9 Nb 153.64(3) 1_655 . ?
Cs12 Cs9 Nb 55.64(4) 1_645 . ?
As4 Cs9 Nb 136.28(4) . . ?
Cs4 Cs9 Nb 113.04(4) 1_655 . ?
As3 Cs9 Nb 34.41(3) . . ?
Cs13 Cs9 Nb 141.17(3) 1_655 . ?
Cs1 Cs9 Nb 52.46(3) . . ?
Cs13 Cs9 Nb 83.88(4) 2_576 . ?
As9 Cs10 In4 125.45(5) 2_575 . ?
As9 Cs10 As5 152.71(3) 2_575 . ?
In4 Cs10 As5 81.63(5) . . ?
As9 Cs10 As8 102.53(5) 2_575 . ?
In4 Cs10 As8 41.16(3) . . ?
As5 Cs10 As8 101.24(6) . . ?
As9 Cs10 Cs7 84.90(5) 2_575 . ?
In4 Cs10 Cs7 149.36(3) . . ?
As5 Cs10 Cs7 67.87(5) . . ?
As8 Cs10 Cs7 146.25(3) . . ?
As9 Cs10 As6 73.89(4) 2_575 . ?
In4 Cs10 As6 129.90(4) . . ?
As5 Cs10 As6 91.56(4) . . ?
As8 Cs10 As6 93.37(5) . . ?
Cs7 Cs10 As6 56.66(4) . . ?
As9 Cs10 As7 99.49(5) 2_575 1_655 ?
In4 Cs10 As7 41.00(3) . 1_655 ?
As5 Cs10 As7 100.65(4) . 1_655 ?
As8 Cs10 As7 71.35(4) . 1_655 ?
Cs7 Cs10 As7 140.61(4) . 1_655 ?
As6 Cs10 As7 161.94(3) . 1_655 ?
As9 Cs10 Cs11 54.92(4) 2_575 . ?
In4 Cs10 Cs11 70.60(5) . . ?
As5 Cs10 Cs11 152.23(3) . . ?
As8 Cs10 Cs11 57.65(5) . . ?
Cs7 Cs10 Cs11 139.81(4) . . ?
As6 Cs10 Cs11 106.43(4) . . ?
As7 Cs10 Cs11 57.53(4) 1_655 . ?
As9 Cs10 Cs8 127.54(4) 2_575 1_655 ?
In4 Cs10 Cs8 66.73(4) . 1_655 ?
As5 Cs10 Cs8 55.35(3) . 1_655 ?
As8 Cs10 Cs8 107.67(4) . 1_655 ?
Cs7 Cs10 Cs8 92.40(4) . 1_655 ?
As6 Cs10 Cs8 143.08(3) . 1_655 ?
As7 Cs10 Cs8 53.96(4) 1_655 1_655 ?
Cs11 Cs10 Cs8 110.44(4) . 1_655 ?
As9 Cs10 Cs3 130.79(4) 2_575 . ?
In4 Cs10 Cs3 68.16(4) . . ?
As5 Cs10 Cs3 57.58(4) . . ?
As8 Cs10 Cs3 53.85(4) . . ?
Cs7 Cs10 Cs3 96.34(5) . . ?
As6 Cs10 Cs3 66.56(4) . . ?
As7 Cs10 Cs3 109.04(4) 1_655 . ?
Cs11 Cs10 Cs3 110.06(5) . . ?
Cs8 Cs10 Cs3 101.63(4) 1_655 . ?
As9 Cs10 Cs2 57.03(4) 2_575 . ?
In4 Cs10 Cs2 95.52(4) . . ?
As5 Cs10 Cs2 131.04(4) . . ?
As8 Cs10 Cs2 55.51(4) . . ?
Cs7 Cs10 Cs2 106.41(4) . . ?
As6 Cs10 Cs2 53.50(4) . . ?
As7 Cs10 Cs2 108.67(4) 1_655 . ?
Cs11 Cs10 Cs2 54.98(3) . . ?
Cs8 Cs10 Cs2 161.18(2) 1_655 . ?
Cs3 Cs10 Cs2 75.89(4) . . ?
As9 Cs10 In1 167.98(3) 2_575 1_565 ?
In4 Cs10 In1 42.69(4) . 1_565 ?
As5 Cs10 In1 38.95(3) . 1_565 ?
As8 Cs10 In1 69.39(5) . 1_565 ?
Cs7 Cs10 In1 106.80(5) . 1_565 ?
As6 Cs10 In1 114.61(4) . 1_565 ?
As7 Cs10 In1 69.80(4) 1_655 1_565 ?
Cs11 Cs10 In1 113.30(4) . 1_565 ?
Cs8 Cs10 In1 50.87(3) 1_655 1_565 ?
Cs3 Cs10 In1 52.14(3) . 1_565 ?
Cs2 Cs10 In1 120.10(4) . 1_565 ?
As9 Cs11 As9 180.0 2_575 1_565 ?
As9 Cs11 As8 105.36(5) 2_575 . ?
As9 Cs11 As8 74.65(5) 1_565 . ?
As9 Cs11 As8 74.64(5) 2_575 2_585 ?
As9 Cs11 As8 105.35(5) 1_565 2_585 ?
As8 Cs11 As8 180.0 . 2_585 ?
As9 Cs11 Cs2 61.86(4) 2_575 . ?
As9 Cs11 Cs2 118.14(4) 1_565 . ?
As8 Cs11 Cs2 59.39(3) . . ?
As8 Cs11 Cs2 120.61(3) 2_585 . ?
As9 Cs11 Cs2 118.14(4) 2_575 2_585 ?
As9 Cs11 Cs2 61.86(4) 1_565 2_585 ?
As8 Cs11 Cs2 120.61(3) . 2_585 ?
As8 Cs11 Cs2 59.39(3) 2_585 2_585 ?
Cs2 Cs11 Cs2 179.999(1) . 2_585 ?
As9 Cs11 As7 103.82(5) 2_575 1_655 ?
As9 Cs11 As7 76.18(5) 1_565 1_655 ?
As8 Cs11 As7 73.23(4) . 1_655 ?
As8 Cs11 As7 106.77(4) 2_585 1_655 ?
Cs2 Cs11 As7 120.86(4) . 1_655 ?
Cs2 Cs11 As7 59.14(4) 2_585 1_655 ?
As9 Cs11 As7 76.17(5) 2_575 2_485 ?
As9 Cs11 As7 103.83(5) 1_565 2_485 ?
As8 Cs11 As7 106.77(4) . 2_485 ?
As8 Cs11 As7 73.23(4) 2_585 2_485 ?
Cs2 Cs11 As7 59.14(3) . 2_485 ?
Cs2 Cs11 As7 120.86(4) 2_585 2_485 ?
As7 Cs11 As7 180.0 1_655 2_485 ?
As9 Cs11 Cs5 120.69(4) 2_575 . ?
As9 Cs11 Cs5 59.31(4) 1_565 . ?
As8 Cs11 Cs5 58.60(4) . . ?
As8 Cs11 Cs5 121.40(4) 2_585 . ?
Cs2 Cs11 Cs5 62.00(4) . . ?
Cs2 Cs11 Cs5 118.00(4) 2_585 . ?
As7 Cs11 Cs5 120.13(4) 1_655 . ?
As7 Cs11 Cs5 59.87(4) 2_485 . ?
As9 Cs11 Cs5 59.31(4) 2_575 2_585 ?
As9 Cs11 Cs5 120.69(4) 1_565 2_585 ?
As8 Cs11 Cs5 121.40(4) . 2_585 ?
As8 Cs11 Cs5 58.60(4) 2_585 2_585 ?
Cs2 Cs11 Cs5 118.00(4) . 2_585 ?
Cs2 Cs11 Cs5 62.00(4) 2_585 2_585 ?
As7 Cs11 Cs5 59.87(4) 1_655 2_585 ?
As7 Cs11 Cs5 120.13(4) 2_485 2_585 ?
Cs5 Cs11 Cs5 180.000(1) . 2_585 ?
As9 Cs11 Cs10 57.33(4) 2_575 . ?
As9 Cs11 Cs10 122.67(4) 1_565 . ?
As8 Cs11 Cs10 58.67(4) . . ?
As8 Cs11 Cs10 121.33(4) 2_585 . ?
Cs2 Cs11 Cs10 65.09(3) . . ?
Cs2 Cs11 Cs10 114.91(3) 2_585 . ?
As7 Cs11 Cs10 60.69(4) 1_655 . ?
As7 Cs11 Cs10 119.31(4) 2_485 . ?
Cs5 Cs11 Cs10 111.74(4) . . ?
Cs5 Cs11 Cs10 68.26(4) 2_585 . ?
As9 Cs11 Cs10 122.67(4) 2_575 2_585 ?
As9 Cs11 Cs10 57.33(4) 1_565 2_585 ?
As8 Cs11 Cs10 121.33(4) . 2_585 ?
As8 Cs11 Cs10 58.67(4) 2_585 2_585 ?
Cs2 Cs11 Cs10 114.91(4) . 2_585 ?
Cs2 Cs11 Cs10 65.09(3) 2_585 2_585 ?
As7 Cs11 Cs10 119.31(4) 1_655 2_585 ?
As7 Cs11 Cs10 60.69(4) 2_485 2_585 ?
Cs5 Cs11 Cs10 68.26(4) . 2_585 ?
Cs5 Cs11 Cs10 111.74(4) 2_585 2_585 ?
Cs10 Cs11 Cs10 180.0 . 2_585 ?
As1 Cs12 As4 86.91(4) 2_576 1_455 ?
As1 Cs12 As3 152.07(4) 2_576 1_465 ?
As4 Cs12 As3 65.25(4) 1_455 1_465 ?
As1 Cs12 Cs9 135.38(5) 2_576 1_465 ?
As4 Cs12 Cs9 108.34(4) 1_455 1_465 ?
As3 Cs12 Cs9 61.51(5) 1_465 1_465 ?
As1 Cs12 Cs6 64.11(4) 2_576 . ?
As4 Cs12 Cs6 150.84(3) 1_455 . ?
As3 Cs12 Cs6 143.81(3) 1_465 . ?
Cs9 Cs12 Cs6 91.62(5) 1_465 . ?
As1 Cs12 In3 114.14(4) 2_576 . ?
As4 Cs12 In3 43.01(3) 1_455 . ?
As3 Cs12 In3 42.97(3) 1_465 . ?
Cs9 Cs12 In3 104.42(5) 1_465 . ?
Cs6 Cs12 In3 152.03(3) . . ?
As1 Cs12 Nb 118.47(5) 2_576 1_465 ?
As4 Cs12 Nb 38.63(3) 1_455 1_465 ?
As3 Cs12 Nb 38.15(3) 1_465 1_465 ?
Cs9 Cs12 Nb 70.17(4) 1_465 1_465 ?
Cs6 Cs12 Nb 156.29(3) . 1_465 ?
In3 Cs12 Nb 51.18(4) . 1_465 ?
As1 Cs12 As1 108.85(5) 2_576 1_465 ?
As4 Cs12 As1 62.04(4) 1_455 1_465 ?
As3 Cs12 As1 61.03(5) 1_465 1_465 ?
Cs9 Cs12 As1 51.75(4) 1_465 1_465 ?
Cs6 Cs12 As1 122.39(4) . 1_465 ?
In3 Cs12 As1 85.24(5) . 1_465 ?
Nb Cs12 As1 34.06(3) 1_465 1_465 ?
As1 Cs12 In2 90.67(5) 2_576 . ?
As4 Cs12 In2 132.78(4) 1_455 . ?
As3 Cs12 In2 106.33(5) 1_465 . ?
Cs9 Cs12 In2 106.10(5) 1_465 . ?
Cs6 Cs12 In2 55.50(4) . . ?
In3 Cs12 In2 97.54(5) . . ?
Nb Cs12 In2 142.88(3) 1_465 . ?
As1 Cs12 In2 157.28(3) 1_465 . ?
As1 Cs12 As2 115.68(4) 2_576 1_565 ?
As4 Cs12 As2 153.48(3) 1_455 1_565 ?
As3 Cs12 As2 90.96(4) 1_465 1_565 ?
Cs9 Cs12 As2 66.15(4) 1_465 1_565 ?
Cs6 Cs12 As2 54.36(3) . 1_565 ?
In3 Cs12 As2 111.44(4) . 1_565 ?
Nb Cs12 As2 125.21(4) 1_465 1_565 ?
As1 Cs12 As2 117.89(5) 1_465 1_565 ?
In2 Cs12 As2 40.24(3) . 1_565 ?
As1 Cs12 As4 62.45(5) 2_576 2_586 ?
As4 Cs12 As4 113.06(4) 1_455 2_586 ?
As3 Cs12 As4 129.13(4) 1_465 2_586 ?
Cs9 Cs12 As4 73.06(5) 1_465 2_586 ?
Cs6 Cs12 As4 51.83(3) . 2_586 ?
In3 Cs12 As4 154.91(3) . 2_586 ?
Nb Cs12 As4 106.67(5) 1_465 2_586 ?
As1 Cs12 As4 73.62(5) 1_465 2_586 ?
In2 Cs12 As4 107.20(5) . 2_586 ?
As2 Cs12 As4 90.71(4) 1_565 2_586 ?
As1 Cs12 Cs13 53.99(4) 2_576 . ?
As4 Cs12 Cs13 58.73(4) 1_455 . ?
As3 Cs12 Cs13 105.59(5) 1_465 . ?
Cs9 Cs12 Cs13 165.92(3) 1_465 . ?
Cs6 Cs12 Cs13 102.46(5) . . ?
In3 Cs12 Cs13 62.68(4) . . ?
Nb Cs12 Cs13 96.27(5) 1_465 . ?
As1 Cs12 Cs13 118.40(4) 1_465 . ?
In2 Cs12 Cs13 82.26(5) . . ?
As2 Cs12 Cs13 122.37(4) 1_565 . ?
As4 Cs12 Cs13 115.88(5) 2_586 . ?
As1 Cs13 As1 97.35(5) . 2_576 ?
As1 Cs13 As4 155.36(4) . 1_455 ?
As1 Cs13 As4 82.17(5) 2_576 1_455 ?
As1 Cs13 Cs6 62.41(4) . 1_545 ?
As1 Cs13 Cs6 122.98(5) 2_576 1_545 ?
As4 Cs13 Cs6 137.61(4) 1_455 1_545 ?
As1 Cs13 As4 111.24(5) . 2_576 ?
As1 Cs13 As4 100.23(5) 2_576 2_576 ?
As4 Cs13 As4 92.97(5) 1_455 2_576 ?
Cs6 Cs13 As4 52.33(4) 1_545 2_576 ?
As1 Cs13 Cs9 125.22(4) . 1_455 ?
As1 Cs13 Cs9 137.01(4) 2_576 1_455 ?
As4 Cs13 Cs9 56.94(4) 1_455 1_455 ?
Cs6 Cs13 Cs9 86.37(5) 1_545 1_455 ?
As4 Cs13 Cs9 71.91(4) 2_576 1_455 ?
As1 Cs13 As2 61.79(4) . . ?
As1 Cs13 As2 158.69(4) 2_576 . ?
As4 Cs13 As2 114.71(5) 1_455 . ?
Cs6 Cs13 As2 53.39(4) 1_545 . ?
As4 Cs13 As2 92.11(5) 2_576 . ?
Cs9 Cs13 As2 63.46(4) 1_455 . ?
As1 Cs13 In3 118.29(5) . . ?
As1 Cs13 In3 103.58(5) 2_576 . ?
As4 Cs13 In3 39.66(4) 1_455 . ?
Cs6 Cs13 In3 133.33(4) 1_545 . ?
As4 Cs13 In3 120.70(4) 2_576 . ?
Cs9 Cs13 In3 53.84(3) 1_455 . ?
As2 Cs13 In3 84.48(5) . . ?
As1 Cs13 Cs12 106.76(5) . . ?
As1 Cs13 Cs12 51.47(4) 2_576 . ?
As4 Cs13 Cs12 54.00(4) 1_455 . ?
Cs6 Cs13 Cs12 168.37(3) 1_545 . ?
As4 Cs13 Cs12 135.26(4) 2_576 . ?
Cs9 Cs13 Cs12 104.20(5) 1_455 . ?
As2 Cs13 Cs12 127.03(4) . . ?
In3 Cs13 Cs12 54.20(4) . . ?
As1 Cs13 In2 85.81(5) . 2_576 ?
As1 Cs13 In2 74.31(5) 2_576 2_576 ?
As4 Cs13 In2 117.33(5) 1_455 2_576 ?
Cs6 Cs13 In2 52.92(4) 1_545 2_576 ?
As4 Cs13 In2 39.20(3) 2_576 2_576 ?
Cs9 Cs13 In2 110.95(4) 1_455 2_576 ?
As2 Cs13 In2 106.31(5) . 2_576 ?
In3 Cs13 In2 155.70(3) . 2_576 ?
Cs12 Cs13 In2 125.11(5) . 2_576 ?
As1 Cs13 Cs9 127.90(5) . 2_576 ?
As1 Cs13 Cs9 50.06(4) 2_576 2_576 ?
As4 Cs13 Cs9 70.02(5) 1_455 2_576 ?
Cs6 Cs13 Cs9 99.06(5) 1_545 2_576 ?
As4 Cs13 Cs9 53.87(4) 2_576 2_576 ?
Cs9 Cs13 Cs9 99.00(4) 1_455 2_576 ?
As2 Cs13 Cs9 145.90(4) . 2_576 ?
In3 Cs13 Cs9 109.39(5) . 2_576 ?
Cs12 Cs13 Cs9 84.25(5) . 2_576 ?
In2 Cs13 Cs9 50.26(4) 2_576 2_576 ?
As1 Cs13 Cs1 55.91(5) . . ?
As1 Cs13 Cs1 113.92(5) 2_576 . ?
As4 Cs13 Cs1 101.60(5) 1_455 . ?
Cs6 Cs13 Cs1 97.77(5) 1_545 . ?
As4 Cs13 Cs1 144.23(3) 2_576 . ?
Cs9 Cs13 Cs1 88.95(4) 1_455 . ?
As2 Cs13 Cs1 52.12(4) . . ?
In3 Cs13 Cs1 62.50(4) . . ?
Cs12 Cs13 Cs1 77.90(5) . . ?
In2 Cs13 Cs1 141.06(3) 2_576 . ?
Cs9 Cs13 Cs1 161.79(3) 2_576 . ?
As5 In1 As2 101.49(6) 1_545 . ?
As5 In1 As3 100.93(5) 1_545 . ?
As2 In1 As3 95.75(5) . . ?
As5 In1 In4 118.22(5) 1_545 1_545 ?
As2 In1 In4 119.28(5) . 1_545 ?
As3 In1 In4 117.26(4) . 1_545 ?
As5 In1 Nb 95.45(6) 1_545 . ?
As2 In1 Nb 49.13(4) . . ?
As3 In1 Nb 48.64(4) . . ?
In4 In1 Nb 146.28(4) 1_545 . ?
As5 In1 Cs8 68.47(5) 1_545 1_645 ?
As2 In1 Cs8 160.08(3) . 1_645 ?
As3 In1 Cs8 70.49(4) . 1_645 ?
In4 In1 Cs8 80.42(5) 1_545 1_645 ?
Nb In1 Cs8 113.06(5) . 1_645 ?
As5 In1 Cs3 70.85(5) 1_545 1_545 ?
As2 In1 Cs3 69.63(4) . 1_545 ?
As3 In1 Cs3 160.55(3) . 1_545 ?
In4 In1 Cs3 81.77(4) 1_545 1_545 ?
Nb In1 Cs3 113.34(4) . 1_545 ?
Cs8 In1 Cs3 119.71(4) 1_645 1_545 ?
As5 In1 Cs1 158.59(3) 1_545 . ?
As2 In1 Cs1 66.63(5) . . ?
As3 In1 Cs1 64.37(4) . . ?
In4 In1 Cs1 83.08(5) 1_545 . ?
Nb In1 Cs1 63.20(5) . . ?
Cs8 In1 Cs1 116.60(4) 1_645 . ?
Cs3 In1 Cs1 117.62(4) 1_545 . ?
As5 In1 Cs4 132.65(4) 1_545 . ?
As2 In1 Cs4 59.91(5) . . ?
As3 In1 Cs4 122.67(4) . . ?
In4 In1 Cs4 59.38(5) 1_545 . ?
Nb In1 Cs4 99.88(5) . . ?
Cs8 In1 Cs4 139.58(4) 1_645 . ?
Cs3 In1 Cs4 61.91(4) 1_545 . ?
Cs1 In1 Cs4 58.36(4) . . ?
As5 In1 Cs10 60.19(5) 1_545 1_545 ?
As2 In1 Cs10 130.95(4) . 1_545 ?
As3 In1 Cs10 130.69(4) . 1_545 ?
In4 In1 Cs10 58.05(4) 1_545 1_545 ?
Nb In1 Cs10 155.64(3) . 1_545 ?
Cs8 In1 Cs10 60.24(4) 1_645 1_545 ?
Cs3 In1 Cs10 61.43(4) 1_545 1_545 ?
Cs1 In1 Cs10 141.13(4) . 1_545 ?
Cs4 In1 Cs10 97.67(5) . 1_545 ?
As5 In1 Cs7 128.64(5) 1_545 . ?
As2 In1 Cs7 124.85(4) . . ?
As3 In1 Cs7 57.68(4) . . ?
In4 In1 Cs7 59.59(4) 1_545 . ?
Nb In1 Cs7 98.92(4) . . ?
Cs8 In1 Cs7 60.49(4) 1_645 . ?
Cs3 In1 Cs7 141.22(3) 1_545 . ?
Cs1 In1 Cs7 58.38(4) . . ?
Cs4 In1 Cs7 92.79(5) . . ?
Cs10 In1 Cs7 96.95(4) 1_545 . ?
As5 In2 As2 98.12(6) . 1_565 ?
As5 In2 As4 97.37(5) . . ?
As2 In2 As4 92.51(6) 1_565 . ?
As5 In2 Cs9 67.37(5) . . ?
As2 In2 Cs9 154.97(4) 1_565 . ?
As4 In2 Cs9 70.42(5) . . ?
As5 In2 Cs6 153.59(4) . . ?
As2 In2 Cs6 66.36(5) 1_565 . ?
As4 In2 Cs6 63.79(4) . . ?
Cs9 In2 Cs6 117.84(5) . . ?
As5 In2 Cs3 68.43(5) . . ?
As2 In2 Cs3 67.32(5) 1_565 . ?
As4 In2 Cs3 152.20(4) . . ?
Cs9 In2 Cs3 120.81(5) . . ?
Cs6 In2 Cs3 119.43(4) . . ?
As5 In2 Cs1 67.21(4) . . ?
As2 In2 Cs1 127.02(5) 1_565 . ?
As4 In2 Cs1 138.18(4) . . ?
Cs9 In2 Cs1 67.78(4) . . ?
Cs6 In2 Cs1 139.19(3) . . ?
Cs3 In2 Cs1 59.89(4) . . ?
As5 In2 Cs12 138.11(4) . . ?
As2 In2 Cs12 70.34(5) 1_565 . ?
As4 In2 Cs12 122.57(5) . . ?
Cs9 In2 Cs12 134.15(4) . . ?
Cs6 In2 Cs12 59.08(4) . . ?
Cs3 In2 Cs12 70.04(4) . . ?
Cs1 In2 Cs12 87.48(5) . . ?
As5 In2 Cs13 132.77(4) . 2_576 ?
As2 In2 Cs13 124.69(5) 1_565 2_576 ?
As4 In2 Cs13 65.04(4) . 2_576 ?
Cs9 In2 Cs13 65.44(5) . 2_576 ?
Cs6 In2 Cs13 58.34(4) . 2_576 ?
Cs3 In2 Cs13 142.07(3) . 2_576 ?
Cs1 In2 Cs13 96.32(4) . 2_576 ?
Cs12 In2 Cs13 80.60(5) . 2_576 ?
As4 In3 As3 93.14(6) 1_455 1_465 ?
As4 In3 As5 97.37(5) 1_455 1_455 ?
As3 In3 As5 97.70(5) 1_465 1_455 ?
As4 In3 Cs8 150.68(4) 1_455 . ?
As3 In3 Cs8 67.85(5) 1_465 . ?
As5 In3 Cs8 65.14(4) 1_455 . ?
As4 In3 Cs9 69.64(5) 1_455 1_455 ?
As3 In3 Cs9 153.32(4) 1_465 1_455 ?
As5 In3 Cs9 65.96(5) 1_455 1_455 ?
Cs8 In3 Cs9 118.11(4) . 1_455 ?
As4 In3 Cs4 130.91(5) 1_455 . ?
As3 In3 Cs4 133.54(4) 1_465 . ?
As5 In3 Cs4 66.84(4) 1_455 . ?
Cs8 In3 Cs4 65.93(5) . . ?
Cs9 In3 Cs4 61.43(4) 1_455 . ?
As4 In3 Cs12 65.88(4) 1_455 . ?
As3 In3 Cs12 67.49(5) 1_465 . ?
As5 In3 Cs12 155.82(4) 1_455 . ?
Cs8 In3 Cs12 121.22(4) . . ?
Cs9 In3 Cs12 119.12(4) 1_455 . ?
Cs4 In3 Cs12 137.25(4) . . ?
As4 In3 Cs13 64.46(5) 1_455 . ?
As3 In3 Cs13 130.52(5) 1_465 . ?
As5 In3 Cs13 127.12(4) 1_455 . ?
Cs8 In3 Cs13 144.84(4) . . ?
Cs9 In3 Cs13 61.17(4) 1_455 . ?
Cs4 In3 Cs13 87.93(5) . . ?
Cs12 In3 Cs13 63.12(4) . . ?
As4 In3 Cs3 133.38(4) 1_455 . ?
As3 In3 Cs3 62.35(4) 1_465 . ?
As5 In3 Cs3 123.33(4) 1_455 . ?
Cs8 In3 Cs3 58.19(3) . . ?
Cs9 In3 Cs3 144.07(3) 1_455 . ?
Cs4 In3 Cs3 89.09(4) . . ?
Cs12 In3 Cs3 68.08(4) . . ?
Cs13 In3 Cs3 100.52(4) . . ?
As8 In4 As7 115.42(5) . 1_655 ?
As8 In4 As6 104.36(5) . 1_565 ?
As7 In4 As6 100.08(5) 1_655 1_565 ?
As8 In4 In1 110.92(4) . 1_565 ?
As7 In4 In1 113.06(5) 1_655 1_565 ?
As6 In4 In1 112.18(5) 1_565 1_565 ?
As8 In4 In6 101.64(5) . 1_565 ?
As7 In4 In6 52.61(4) 1_655 1_565 ?
As6 In4 In6 53.37(5) 1_565 1_565 ?
In1 In4 In6 147.18(3) 1_565 1_565 ?
As8 In4 Cs10 70.77(5) . . ?
As7 In4 Cs10 73.74(5) 1_655 . ?
As6 In4 Cs10 168.54(3) 1_565 . ?
In1 In4 Cs10 79.26(5) 1_565 . ?
In6 In4 Cs10 116.59(5) 1_565 . ?
As8 In4 Cs4 67.10(4) . 1_565 ?
As7 In4 Cs4 165.70(3) 1_655 1_565 ?
As6 In4 Cs4 66.10(5) 1_565 1_565 ?
In1 In4 Cs4 77.18(5) 1_565 1_565 ?
In6 In4 Cs4 113.35(5) 1_565 1_565 ?
Cs10 In4 Cs4 119.17(4) . 1_565 ?
As8 In4 Cs7 168.22(3) . 1_565 ?
As7 In4 Cs7 63.72(4) 1_655 1_565 ?
As6 In4 Cs7 65.11(4) 1_565 1_565 ?
In1 In4 Cs7 79.05(4) 1_565 1_565 ?
In6 In4 Cs7 68.14(4) 1_565 1_565 ?
Cs10 In4 Cs7 118.50(4) . 1_565 ?
Cs4 In4 Cs7 110.69(4) 1_565 1_565 ?
As8 In4 Cs8 130.27(4) . 1_655 ?
As7 In4 Cs8 57.30(5) 1_655 1_655 ?
As6 In4 Cs8 125.26(4) 1_565 1_655 ?
In1 In4 Cs8 56.07(4) 1_565 1_655 ?
In6 In4 Cs8 105.08(5) 1_565 1_655 ?
Cs10 In4 Cs8 59.88(4) . 1_655 ?
Cs4 In4 Cs8 133.07(4) 1_565 1_655 ?
Cs7 In4 Cs8 60.19(4) 1_565 1_655 ?
As8 In4 Cs3 54.62(4) . . ?
As7 In4 Cs3 133.83(4) 1_655 . ?
As6 In4 Cs3 125.94(5) 1_565 . ?
In1 In4 Cs3 56.38(4) 1_565 . ?
In6 In4 Cs3 156.25(3) 1_565 . ?
Cs10 In4 Cs3 60.31(4) . . ?
Cs4 In4 Cs3 59.84(4) 1_565 . ?
Cs7 In4 Cs3 135.30(3) 1_565 . ?
Cs8 In4 Cs3 93.36(5) 1_655 . ?
As8 In4 Cs11 57.13(4) . . ?
As7 In4 Cs11 58.34(4) 1_655 . ?
As6 In4 Cs11 111.21(5) 1_565 . ?
In1 In4 Cs11 136.61(4) 1_565 . ?
In6 In4 Cs11 66.18(4) 1_565 . ?
Cs10 In4 Cs11 57.36(4) . . ?
Cs4 In4 Cs11 121.65(4) 1_565 . ?
Cs7 In4 Cs11 120.19(3) 1_565 . ?
Cs8 In4 Cs11 97.65(5) 1_655 . ?
Cs3 In4 Cs11 97.04(4) . . ?
As8 In5 As9 100.80(6) 1_545 . ?
As8 In5 As6 95.84(5) 1_545 . ?
As9 In5 As6 96.52(5) . . ?
As8 In5 Cs5 70.45(5) 1_545 1_545 ?
As9 In5 Cs5 68.11(4) . 1_545 ?
As6 In5 Cs5 155.98(3) . 1_545 ?
As8 In5 Cs4 66.43(5) 1_545 . ?
As9 In5 Cs4 155.06(3) . . ?
As6 In5 Cs4 65.22(4) . . ?
Cs5 In5 Cs4 122.23(4) 1_545 . ?
As8 In5 Cs2 155.25(3) 1_545 . ?
As9 In5 Cs2 69.66(5) . . ?
As6 In5 Cs2 63.88(4) . . ?
Cs5 In5 Cs2 122.53(4) 1_545 . ?
Cs4 In5 Cs2 112.57(4) . . ?
As8 In5 Cs8 132.31(4) 1_545 . ?
As9 In5 Cs8 125.03(5) . . ?
As6 In5 Cs8 68.99(4) . . ?
Cs5 In5 Cs8 134.82(4) 1_545 . ?
Cs4 In5 Cs8 66.21(5) . . ?
Cs2 In5 Cs8 56.16(4) . . ?
As8 In5 Cs5 137.73(4) 1_545 2_485 ?
As9 In5 Cs5 58.92(4) . 2_485 ?
As6 In5 Cs5 121.38(4) . 2_485 ?
Cs5 In5 Cs5 67.55(4) 1_545 2_485 ?
Cs4 In5 Cs5 144.58(4) . 2_485 ?
Cs2 In5 Cs5 57.80(4) . 2_485 ?
Cs8 In5 Cs5 83.36(5) . 2_485 ?
As8 In5 Cs7 60.82(4) 1_545 1_455 ?
As9 In5 Cs7 133.79(4) . 1_455 ?
As6 In5 Cs7 125.54(4) . 1_455 ?
Cs5 In5 Cs7 65.79(4) 1_545 1_455 ?
Cs4 In5 Cs7 60.37(3) . 1_455 ?
Cs2 In5 Cs7 142.06(3) . 1_455 ?
Cs8 In5 Cs7 90.86(4) . 1_455 ?
Cs5 In5 Cs7 104.58(4) 2_485 1_455 ?
As8 In5 Cs10 113.58(5) 1_545 1_455 ?
As9 In5 Cs10 119.89(5) . 1_455 ?
As6 In5 Cs10 125.25(4) . 1_455 ?
Cs5 In5 Cs10 78.75(5) 1_545 1_455 ?
Cs4 In5 Cs10 85.04(5) . 1_455 ?
Cs2 In5 Cs10 90.52(4) . 1_455 ?
Cs8 In5 Cs10 56.89(4) . 1_455 ?
Cs5 In5 Cs10 62.49(4) 2_485 1_455 ?
Cs7 In5 Cs10 52.97(4) 1_455 1_455 ?
As9 In6 As7 123.36(5) 2_575 1_645 ?
As9 In6 As9 96.77(5) 2_575 . ?
As7 In6 As9 114.85(5) 1_645 . ?
As9 In6 As6 113.90(5) 2_575 . ?
As7 In6 As6 100.61(6) 1_645 . ?
As9 In6 As6 107.01(5) . . ?
As9 In6 In4 158.70(3) 2_575 1_545 ?
As7 In6 In4 52.92(5) 1_645 1_545 ?
As9 In6 In4 103.44(5) . 1_545 ?
As6 In6 In4 53.64(4) . 1_545 ?
As9 In6 Cs2 75.95(5) 2_575 2_575 ?
As7 In6 Cs2 71.70(5) 1_645 2_575 ?
As9 In6 Cs2 71.85(5) . 2_575 ?
As6 In6 Cs2 170.07(3) . 2_575 ?
In4 In6 Cs2 116.65(4) 1_545 2_575 ?
As9 In6 Cs2 67.30(5) 2_575 . ?
As7 In6 Cs2 165.11(3) 1_645 . ?
As9 In6 Cs2 70.92(5) . . ?
As6 In6 Cs2 64.56(5) . . ?
In4 In6 Cs2 113.08(5) 1_545 . ?
Cs2 In6 Cs2 122.88(5) 2_575 . ?
As9 In6 Cs7 95.89(5) 2_575 . ?
As7 In6 Cs7 61.36(5) 1_645 . ?
As9 In6 Cs7 166.32(3) . . ?
As6 In6 Cs7 62.78(4) . . ?
In4 In6 Cs7 63.43(4) 1_545 . ?
Cs2 In6 Cs7 116.49(4) 2_575 . ?
Cs2 In6 Cs7 109.58(5) . . ?
As9 In6 Cs5 59.18(4) 2_575 1_645 ?
As7 In6 Cs5 64.39(4) 1_645 1_645 ?
As9 In6 Cs5 128.57(4) . 1_645 ?
As6 In6 Cs5 124.05(4) . 1_645 ?
In4 In6 Cs5 110.85(5) 1_545 1_645 ?
Cs2 In6 Cs5 58.97(4) 2_575 1_645 ?
Cs2 In6 Cs5 123.96(4) . 1_645 ?
Cs7 In6 Cs5 63.18(4) . 1_645 ?
As9 In6 Cs11 128.50(4) 2_575 1_545 ?
As7 In6 Cs11 60.58(4) 1_645 1_545 ?
As9 In6 Cs11 54.30(4) . 1_545 ?
As6 In6 Cs11 115.10(4) . 1_545 ?
In4 In6 Cs11 70.42(4) 1_545 1_545 ?
Cs2 In6 Cs11 55.91(3) 2_575 1_545 ?
Cs2 In6 Cs11 123.03(4) . 1_545 ?
Cs7 In6 Cs11 119.89(4) . 1_545 ?
Cs5 In6 Cs11 103.28(4) 1_645 1_545 ?
As9 In6 Cs10 55.94(4) 2_575 . ?
As7 In6 Cs10 114.75(5) 1_645 . ?
As9 In6 Cs10 130.38(4) . . ?
As6 In6 Cs10 61.94(4) . . ?
In4 In6 Cs10 104.63(4) 1_545 . ?
Cs2 In6 Cs10 126.61(4) 2_575 . ?
Cs2 In6 Cs10 60.65(4) . . ?
Cs7 In6 Cs10 54.85(4) . . ?
Cs5 In6 Cs10 76.03(4) 1_645 . ?
Cs11 In6 Cs10 174.523(18) 1_545 . ?
As1 Nb As3 110.90(6) . . ?
As1 Nb As4 111.54(6) . 1_545 ?
As3 Nb As4 107.40(6) . 1_545 ?
As1 Nb As2 110.03(6) . . ?
As3 Nb As2 109.19(6) . . ?
As4 Nb As2 107.68(6) 1_545 . ?
As1 Nb In1 141.67(5) . . ?
As3 Nb In1 56.28(4) . . ?
As4 Nb In1 106.78(6) 1_545 . ?
As2 Nb In1 55.50(4) . . ?
As1 Nb Cs6 77.06(5) . 1_545 ?
As3 Nb Cs6 171.65(4) . 1_545 ?
As4 Nb Cs6 66.30(5) 1_545 1_545 ?
As2 Nb Cs6 69.07(5) . 1_545 ?
In1 Nb Cs6 119.13(4) . 1_545 ?
As1 Nb Cs1 73.78(6) . . ?
As3 Nb Cs1 68.68(5) . . ?
As4 Nb Cs1 174.51(4) 1_545 . ?
As2 Nb Cs1 70.86(5) . . ?
In1 Nb Cs1 67.93(5) . . ?
Cs6 Nb Cs1 117.18(5) 1_545 . ?
As1 Nb Cs12 76.61(5) . 1_645 ?
As3 Nb Cs12 69.17(5) . 1_645 ?
As4 Nb Cs12 67.17(5) 1_545 1_645 ?
As2 Nb Cs12 173.06(4) . 1_645 ?
In1 Nb Cs12 120.57(5) . 1_645 ?
Cs6 Nb Cs12 111.52(4) 1_545 1_645 ?
Cs1 Nb Cs12 113.80(5) . 1_645 ?
As1 Nb Cs9 50.08(4) . . ?
As3 Nb Cs9 61.17(4) . . ?
As4 Nb Cs9 120.71(5) 1_545 . ?
As2 Nb Cs9 131.48(5) . . ?
In1 Nb Cs9 109.27(4) . . ?
Cs6 Nb Cs9 126.39(4) 1_545 . ?
Cs1 Nb Cs9 61.31(4) . . ?
Cs12 Nb Cs9 54.19(4) 1_645 . ?
Nb As1 Cs9 98.63(6) . . ?
Nb As1 Cs12 103.60(6) . 2_576 ?
Cs9 As1 Cs12 114.27(5) . 2_576 ?
Nb As1 Cs13 103.33(6) . . ?
Cs9 As1 Cs13 130.46(5) . . ?
Cs12 As1 Cs13 102.89(6) 2_576 . ?
Nb As1 Cs13 174.01(5) . 2_576 ?
Cs9 As1 Cs13 77.28(5) . 2_576 ?
Cs12 As1 Cs13 74.54(5) 2_576 2_576 ?
Cs13 As1 Cs13 82.65(5) . 2_576 ?
Nb As1 Cs1 71.19(5) . . ?
Cs9 As1 Cs1 70.49(4) . . ?
Cs12 As1 Cs1 173.77(4) 2_576 . ?
Cs13 As1 Cs1 75.53(5) . . ?
Cs13 As1 Cs1 111.00(5) 2_576 . ?
Nb As1 Cs6 67.31(5) . 1_545 ?
Cs9 As1 Cs6 163.19(4) . 1_545 ?
Cs12 As1 Cs6 63.11(4) 2_576 1_545 ?
Cs13 As1 Cs6 64.24(4) . 1_545 ?
Cs13 As1 Cs6 115.93(5) 2_576 1_545 ?
Cs1 As1 Cs6 111.12(4) . 1_545 ?
Nb As1 Cs12 69.33(5) . 1_645 ?
Cs9 As1 Cs12 60.78(4) . 1_645 ?
Cs12 As1 Cs12 71.15(5) 2_576 1_645 ?
Cs13 As1 Cs12 168.35(4) . 1_645 ?
Cs13 As1 Cs12 104.74(5) 2_576 1_645 ?
Cs1 As1 Cs12 109.28(5) . 1_645 ?
Cs6 As1 Cs12 104.18(5) 1_545 1_645 ?
Nb As2 In1 75.37(5) . . ?
Nb As2 In2 77.91(5) . 1_545 ?
In1 As2 In2 79.66(6) . 1_545 ?
Nb As2 Cs6 70.57(5) . 1_545 ?
In1 As2 Cs6 137.13(5) . 1_545 ?
In2 As2 Cs6 68.52(5) 1_545 1_545 ?
Nb As2 Cs4 133.18(5) . . ?
In1 As2 Cs4 80.06(5) . . ?
In2 As2 Cs4 135.46(5) 1_545 . ?
Cs6 As2 Cs4 142.76(4) 1_545 . ?
Nb As2 Cs3 133.41(5) . 1_545 ?
In1 As2 Cs3 67.22(4) . 1_545 ?
In2 As2 Cs3 69.13(5) 1_545 1_545 ?
Cs6 As2 Cs3 122.28(4) 1_545 1_545 ?
Cs4 As2 Cs3 66.50(4) . 1_545 ?
Nb As2 Cs1 70.66(5) . . ?
In1 As2 Cs1 72.15(5) . . ?
In2 As2 Cs1 141.92(4) 1_545 . ?
Cs6 As2 Cs1 117.94(4) 1_545 . ?
Cs4 As2 Cs1 64.07(4) . . ?
Cs3 As2 Cs1 119.66(4) 1_545 . ?
Nb As2 Cs12 127.04(5) . 1_545 ?
In1 As2 Cs12 133.96(4) . 1_545 ?
In2 As2 Cs12 69.42(5) 1_545 1_545 ?
Cs6 As2 Cs12 59.24(3) 1_545 1_545 ?
Cs4 As2 Cs12 98.59(5) . 1_545 ?
Cs3 As2 Cs12 70.22(4) 1_545 1_545 ?
Cs1 As2 Cs12 148.09(4) . 1_545 ?
Nb As2 Cs13 84.32(5) . . ?
In1 As2 Cs13 140.48(4) . . ?
In2 As2 Cs13 128.97(5) 1_545 . ?
Cs6 As2 Cs13 60.46(4) 1_545 . ?
Cs4 As2 Cs13 90.34(5) . . ?
Cs3 As2 Cs13 142.19(4) 1_545 . ?
Cs1 As2 Cs13 69.21(4) . . ?
Cs12 As2 Cs13 85.22(5) 1_545 . ?
Nb As3 In1 75.07(5) . . ?
Nb As3 In3 77.68(6) . 1_645 ?
In1 As3 In3 80.31(5) . 1_645 ?
Nb As3 Cs8 130.35(5) . 1_645 ?
In1 As3 Cs8 64.84(4) . 1_645 ?
In3 As3 Cs8 68.07(5) 1_645 1_645 ?
Nb As3 Cs1 72.60(6) . . ?
In1 As3 Cs1 73.50(5) . . ?
In3 As3 Cs1 144.38(4) 1_645 . ?
Cs8 As3 Cs1 118.95(5) 1_645 . ?
Nb As3 Cs7 137.79(5) . . ?
In1 As3 Cs7 83.57(5) . . ?
In3 As3 Cs7 134.24(5) 1_645 . ?
Cs8 As3 Cs7 66.29(4) 1_645 . ?
Cs1 As3 Cs7 66.54(5) . . ?
Nb As3 Cs12 72.68(5) . 1_645 ?
In1 As3 Cs12 139.55(4) . 1_645 ?
In3 As3 Cs12 69.54(5) 1_645 1_645 ?
Cs8 As3 Cs12 122.86(5) 1_645 1_645 ?
Cs1 As3 Cs12 117.93(5) . 1_645 ?
Cs7 As3 Cs12 136.87(4) . 1_645 ?
Nb As3 Cs3 142.77(5) . 1_645 ?
In1 As3 Cs3 126.72(5) . 1_645 ?
In3 As3 Cs3 77.47(5) 1_645 1_645 ?
Cs8 As3 Cs3 61.99(4) 1_645 1_645 ?
Cs1 As3 Cs3 137.89(4) . 1_645 ?
Cs7 As3 Cs3 78.69(5) . 1_645 ?
Cs12 As3 Cs3 72.87(5) 1_645 1_645 ?
Nb As3 Cs9 84.42(5) . . ?
In1 As3 Cs9 139.79(4) . . ?
In3 As3 Cs9 128.86(5) 1_645 . ?
Cs8 As3 Cs9 145.20(4) 1_645 . ?
Cs1 As3 Cs9 67.43(4) . . ?
Cs7 As3 Cs9 89.39(5) . . ?
Cs12 As3 Cs9 59.41(4) 1_645 . ?
Cs3 As3 Cs9 90.04(5) 1_645 . ?
Nb As4 In3 78.04(6) 1_565 1_655 ?
Nb As4 In2 78.03(5) 1_565 . ?
In3 As4 In2 83.05(5) 1_655 . ?
Nb As4 Cs6 72.85(5) 1_565 . ?
In3 As4 Cs6 143.81(5) 1_655 . ?
In2 As4 Cs6 70.37(5) . . ?
Nb As4 Cs12 74.19(5) 1_565 1_655 ?
In3 As4 Cs12 71.11(4) 1_655 1_655 ?
In2 As4 Cs12 145.20(4) . 1_655 ?
Cs6 As4 Cs12 119.29(4) . 1_655 ?
Nb As4 Cs9 131.65(5) 1_565 . ?
In3 As4 Cs9 67.37(5) 1_655 . ?
In2 As4 Cs9 65.52(5) . . ?
Cs6 As4 Cs9 118.98(5) . . ?
Cs12 As4 Cs9 121.15(4) 1_655 . ?
Nb As4 Cs13 138.65(5) 1_565 1_655 ?
In3 As4 Cs13 75.88(6) 1_655 1_655 ?
In2 As4 Cs13 129.02(5) . 1_655 ?
Cs6 As4 Cs13 140.15(4) . 1_655 ?
Cs12 As4 Cs13 67.27(4) 1_655 1_655 ?
Cs9 As4 Cs13 63.55(4) . 1_655 ?
Nb As4 Cs13 133.52(5) 1_565 2_576 ?
In3 As4 Cs13 134.61(5) 1_655 2_576 ?
In2 As4 Cs13 75.76(5) . 2_576 ?
Cs6 As4 Cs13 62.45(4) . 2_576 ?
Cs12 As4 Cs13 139.03(4) 1_655 2_576 ?
Cs9 As4 Cs13 67.35(5) . 2_576 ?
Cs13 As4 Cs13 87.03(5) 1_655 2_576 ?
Nb As4 Cs12 82.18(6) 1_565 2_586 ?
In3 As4 Cs12 137.05(4) 1_655 2_586 ?
In2 As4 Cs12 129.27(5) . 2_586 ?
Cs6 As4 Cs12 59.22(4) . 2_586 ?
Cs12 As4 Cs12 66.94(4) 1_655 2_586 ?
Cs9 As4 Cs12 145.75(4) . 2_586 ?
Cs13 As4 Cs12 95.75(5) 1_655 2_586 ?
Cs13 As4 Cs12 85.59(4) 2_576 2_586 ?
In1 As5 In2 79.87(6) 1_565 . ?
In1 As5 In3 80.03(5) 1_565 1_655 ?
In2 As5 In3 81.70(5) . 1_655 ?
In1 As5 Cs8 66.81(5) 1_565 1_655 ?
In2 As5 Cs8 138.55(4) . 1_655 ?
In3 As5 Cs8 69.24(4) 1_655 1_655 ?
In1 As5 Cs9 137.39(5) 1_565 . ?
In2 As5 Cs9 67.71(5) . . ?
In3 As5 Cs9 68.91(4) 1_655 . ?
Cs8 As5 Cs9 123.30(5) 1_655 . ?
In1 As5 Cs4 131.31(5) 1_565 1_655 ?
In2 As5 Cs4 128.46(5) . 1_655 ?
In3 As5 Cs4 68.76(5) 1_655 1_655 ?
Cs8 As5 Cs4 67.56(5) 1_655 1_655 ?
Cs9 As5 Cs4 62.63(5) . 1_655 ?
In1 As5 Cs10 80.87(6) 1_565 . ?
In2 As5 Cs10 134.03(5) . . ?
In3 As5 Cs10 134.65(4) 1_655 . ?
Cs8 As5 Cs10 65.45(4) 1_655 . ?
Cs9 As5 Cs10 141.71(4) . . ?
Cs4 As5 Cs10 95.11(6) 1_655 . ?
In1 As5 Cs3 66.48(4) 1_565 . ?
In2 As5 Cs3 68.35(5) . . ?
In3 As5 Cs3 137.92(5) 1_655 . ?
Cs8 As5 Cs3 115.70(5) 1_655 . ?
Cs9 As5 Cs3 121.00(5) . . ?
Cs4 As5 Cs3 153.31(4) 1_655 . ?
Cs10 As5 Cs3 65.71(5) . . ?
In1 As5 Cs1 125.52(5) 1_565 . ?
In2 As5 Cs1 70.10(4) . . ?
In3 As5 Cs1 135.42(4) 1_655 . ?
Cs8 As5 Cs1 150.24(4) 1_655 . ?
Cs9 As5 Cs1 68.69(4) . . ?
Cs4 As5 Cs1 102.67(5) 1_655 . ?
Cs10 As5 Cs1 88.55(4) . . ?
Cs3 As5 Cs1 60.54(4) . . ?
In1 As5 Cs7 137.83(5) 1_565 . ?
In2 As5 Cs7 129.70(5) . . ?
In3 As5 Cs7 127.41(5) 1_655 . ?
Cs8 As5 Cs7 91.72(5) 1_655 . ?
Cs9 As5 Cs7 84.77(5) . . ?
Cs4 As5 Cs7 58.70(4) 1_655 . ?
Cs10 As5 Cs7 57.00(4) . . ?
Cs3 As5 Cs7 94.66(5) . . ?
Cs1 As5 Cs7 60.70(4) . . ?
In6 As6 In4 72.99(5) . 1_545 ?
In6 As6 In5 76.30(4) . . ?
In4 As6 In5 76.45(5) 1_545 . ?
In6 As6 Cs4 133.08(4) . . ?
In4 As6 Cs4 70.18(5) 1_545 . ?
In5 As6 Cs4 67.69(4) . . ?
In6 As6 Cs2 72.89(5) . . ?
In4 As6 Cs2 136.61(5) 1_545 . ?
In5 As6 Cs2 70.07(4) . . ?
Cs4 As6 Cs2 118.48(5) . . ?
In6 As6 Cs7 76.15(5) . . ?
In4 As6 Cs7 72.64(5) 1_545 . ?
In5 As6 Cs7 143.31(4) . . ?
Cs4 As6 Cs7 117.78(5) . . ?
Cs2 As6 Cs7 122.95(4) . . ?
In6 As6 Cs1 142.23(4) . . ?
In4 As6 Cs1 89.71(6) 1_545 . ?
In5 As6 Cs1 132.87(4) . . ?
Cs4 As6 Cs1 65.23(4) . . ?
Cs2 As6 Cs1 133.44(5) . . ?
Cs7 As6 Cs1 66.60(5) . . ?
In6 As6 Cs8 124.70(5) . . ?
In4 As6 Cs8 130.60(4) 1_545 . ?
In5 As6 Cs8 66.61(5) . . ?
Cs4 As6 Cs8 66.15(5) . . ?
Cs2 As6 Cs8 56.90(4) . . ?
Cs7 As6 Cs8 150.08(4) . . ?
Cs1 As6 Cs8 92.19(6) . . ?
In6 As6 Cs10 80.01(4) . . ?
In4 As6 Cs10 130.81(5) 1_545 . ?
In5 As6 Cs10 135.33(4) . . ?
Cs4 As6 Cs10 146.85(4) . . ?
Cs2 As6 Cs10 66.97(4) . . ?
Cs7 As6 Cs10 61.25(4) . . ?
Cs1 As6 Cs10 87.30(4) . . ?
Cs8 As6 Cs10 98.59(5) . . ?
In6 As7 In4 74.48(5) 1_465 1_455 ?
In6 As7 Cs8 144.52(5) 1_465 . ?
In4 As7 Cs8 83.83(5) 1_455 . ?
In6 As7 Cs7 78.07(5) 1_465 1_465 ?
In4 As7 Cs7 74.42(4) 1_455 1_465 ?
Cs8 As7 Cs7 69.13(4) . 1_465 ?
In6 As7 Cs2 65.41(5) 1_465 2_485 ?
In4 As7 Cs2 128.78(5) 1_455 2_485 ?
Cs8 As7 Cs2 146.00(4) . 2_485 ?
Cs7 As7 Cs2 123.42(4) 1_465 2_485 ?
In6 As7 Cs5 76.02(5) 1_465 . ?
In4 As7 Cs5 137.44(4) 1_455 . ?
Cs8 As7 Cs5 103.97(4) . . ?
Cs7 As7 Cs5 69.96(4) 1_465 . ?
Cs2 As7 Cs5 60.54(3) 2_485 . ?
In6 As7 Cs11 81.64(5) 1_465 1_455 ?
In4 As7 Cs11 84.70(4) 1_455 1_455 ?
Cs8 As7 Cs11 124.48(4) . 1_455 ?
Cs7 As7 Cs11 154.04(3) 1_465 1_455 ?
Cs2 As7 Cs11 59.83(3) 2_485 1_455 ?
Cs5 As7 Cs11 120.34(4) . 1_455 ?
In6 As7 Cs5 126.64(5) 1_465 2_485 ?
In4 As7 Cs5 132.60(5) 1_455 2_485 ?
Cs8 As7 Cs5 88.67(5) . 2_485 ?
Cs7 As7 Cs5 144.15(4) 1_465 2_485 ?
Cs2 As7 Cs5 62.93(5) 2_485 2_485 ?
Cs5 As7 Cs5 89.78(4) . 2_485 ?
Cs11 As7 Cs5 61.80(4) 1_455 2_485 ?
In6 As7 Cs10 126.63(5) 1_465 1_455 ?
In4 As7 Cs10 65.26(4) 1_455 1_455 ?
Cs8 As7 Cs10 64.10(4) . 1_455 ?
Cs7 As7 Cs10 119.90(4) 1_465 1_455 ?
Cs2 As7 Cs10 116.51(4) 2_485 1_455 ?
Cs5 As7 Cs10 155.46(3) . 1_455 ?
Cs11 As7 Cs10 61.77(4) 1_455 1_455 ?
Cs5 As7 Cs10 69.40(4) 2_485 1_455 ?
In6 As7 Cs2 136.88(4) 1_465 . ?
In4 As7 Cs2 139.47(5) 1_455 . ?
Cs8 As7 Cs2 55.77(4) . . ?
Cs7 As7 Cs2 86.87(5) 1_465 . ?
Cs2 As7 Cs2 91.58(5) 2_485 . ?
Cs5 As7 Cs2 60.86(4) . . ?
Cs11 As7 Cs2 119.08(4) 1_455 . ?
Cs5 As7 Cs2 57.28(4) 2_485 . ?
Cs10 As7 Cs2 95.95(5) 1_455 . ?
In4 As8 In5 79.98(5) . 1_565 ?
In4 As8 Cs3 88.63(5) . . ?
In5 As8 Cs3 137.59(5) 1_565 . ?
In4 As8 Cs4 70.82(4) . 1_565 ?
In5 As8 Cs4 68.53(5) 1_565 1_565 ?
Cs3 As8 Cs4 69.13(5) . 1_565 ?
In4 As8 Cs7 135.58(4) . 1_465 ?
In5 As8 Cs7 77.89(5) 1_565 1_465 ?
Cs3 As8 Cs7 82.59(5) . 1_465 ?
Cs4 As8 Cs7 65.34(4) 1_565 1_465 ?
In4 As8 Cs2 132.96(5) . . ?
In5 As8 Cs2 128.62(5) 1_565 . ?
Cs3 As8 Cs2 88.37(5) . . ?
Cs4 As8 Cs2 148.16(4) 1_565 . ?
Cs7 As8 Cs2 90.38(5) 1_465 . ?
In4 As8 Cs11 86.58(4) . . ?
In5 As8 Cs11 90.78(5) 1_565 . ?
Cs3 As8 Cs11 129.44(4) . . ?
Cs4 As8 Cs11 151.29(3) 1_565 . ?
Cs7 As8 Cs11 131.44(4) 1_465 . ?
Cs2 As8 Cs11 60.51(4) . . ?
In4 As8 Cs5 131.96(4) . . ?
In5 As8 Cs5 65.02(5) 1_565 . ?
Cs3 As8 Cs5 139.39(4) . . ?
Cs4 As8 Cs5 119.79(5) 1_565 . ?
Cs7 As8 Cs5 69.23(4) 1_465 . ?
Cs2 As8 Cs5 64.06(4) . . ?
Cs11 As8 Cs5 63.29(4) . . ?
In4 As8 Cs10 68.07(4) . . ?
In5 As8 Cs10 139.33(4) 1_565 . ?
Cs3 As8 Cs10 67.92(5) . . ?
Cs4 As8 Cs10 119.82(5) 1_565 . ?
Cs7 As8 Cs10 142.77(4) 1_465 . ?
Cs2 As8 Cs10 67.40(4) . . ?
Cs11 As8 Cs10 63.68(5) . . ?
Cs5 As8 Cs10 120.32(5) . . ?
In6 As9 In6 83.23(5) 2_575 . ?
In6 As9 In5 128.52(5) 2_575 . ?
In6 As9 In5 76.90(5) . . ?
In6 As9 Cs11 132.51(5) 2_575 1_545 ?
In6 As9 Cs11 87.30(5) . 1_545 ?
In5 As9 Cs11 93.71(5) . 1_545 ?
In6 As9 Cs5 80.55(5) 2_575 2_485 ?
In6 As9 Cs5 128.87(5) . 2_485 ?
In5 As9 Cs5 76.38(6) . 2_485 ?
Cs11 As9 Cs5 137.05(4) 1_545 2_485 ?
In6 As9 Cs10 86.30(5) 2_575 2_575 ?
In6 As9 Cs10 133.88(4) . 2_575 ?
In5 As9 Cs10 139.70(4) . 2_575 ?
Cs11 As9 Cs10 67.75(5) 1_545 2_575 ?
Cs5 As9 Cs10 93.00(6) 2_485 2_575 ?
In6 As9 Cs5 145.32(4) 2_575 1_545 ?
In6 As9 Cs5 130.66(4) . 1_545 ?
In5 As9 Cs5 65.05(4) . 1_545 ?
Cs11 As9 Cs5 66.09(4) 1_545 1_545 ?
Cs5 As9 Cs5 71.98(4) 2_485 1_545 ?
Cs10 As9 Cs5 74.68(4) 2_575 1_545 ?
In6 As9 Cs2 71.55(5) 2_575 2_575 ?
In6 As9 Cs2 65.15(4) . 2_575 ?
In5 As9 Cs2 134.92(5) . 2_575 ?
Cs11 As9 Cs2 62.31(4) 1_545 2_575 ?
Cs5 As9 Cs2 147.27(4) 2_485 2_575 ?
Cs10 As9 Cs2 68.91(5) 2_575 2_575 ?
Cs5 As9 Cs2 124.75(4) 1_545 2_575 ?
In6 As9 Cs2 62.54(4) 2_575 . ?
In6 As9 Cs2 68.56(5) . . ?
In5 As9 Cs2 66.00(5) . . ?
Cs11 As9 Cs2 150.97(4) 1_545 . ?
Cs5 As9 Cs2 60.89(4) 2_485 . ?
Cs10 As9 Cs2 141.00(4) 2_575 . ?
Cs5 As9 Cs2 117.63(4) 1_545 . ?
Cs2 As9 Cs2 116.92(4) 2_575 . ?

loop_
_geom_bond_atom_site_label_1
_geom_bond_atom_site_label_2
_geom_bond_distance
_geom_bond_site_symmetry_2
_geom_bond_publ_flag
Cs1 As3 3.781(3) . ?
Cs1 As6 3.842(2) . ?
Cs1 As5 3.8707(19) . ?
Cs1 Nb 3.873(3) . ?
Cs1 As2 3.878(2) . ?
Cs1 Cs3 3.900(2) . ?
Cs1 As1 3.929(3) . ?
Cs1 In2 3.948(2) . ?
Cs1 In1 4.021(2) . ?
Cs1 Cs4 4.0445(17) . ?
Cs1 Cs7 4.157(2) . ?
Cs1 Cs9 4.285(2) . ?
Cs2 In6 3.616(2) 2_575 ?
Cs2 Cs8 3.634(2) . ?
Cs2 As6 3.678(3) . ?
Cs2 As8 3.760(2) . ?
Cs2 As7 3.775(2) 2_485 ?
Cs2 As9 3.786(2) 2_575 ?
Cs2 Cs11 3.8022(16) . ?
Cs2 Cs5 3.8336(17) 2_485 ?
Cs2 In5 3.851(2) . ?
Cs2 In6 3.893(2) . ?
Cs2 As9 3.953(2) . ?
Cs2 Cs5 4.013(3) . ?
Cs3 As8 3.637(2) . ?
Cs3 In1 3.7524(16) 1_565 ?
Cs3 As2 3.815(2) 1_565 ?
Cs3 In2 3.864(2) . ?
Cs3 As5 3.866(2) . ?
Cs3 As3 3.890(2) 1_465 ?
Cs3 Cs8 3.9470(17) . ?
Cs3 Cs4 4.146(2) 1_565 ?
Cs3 Cs10 4.174(2) . ?
Cs3 In3 4.2868(19) . ?
Cs3 In4 4.460(2) . ?
Cs4 As6 3.6561(19) . ?
Cs4 As8 3.669(2) 1_545 ?
Cs4 In5 3.726(2) . ?
Cs4 As2 3.745(3) . ?
Cs4 In4 3.762(2) 1_545 ?
Cs4 As5 3.795(2) 1_455 ?
Cs4 In3 3.847(2) . ?
Cs4 Cs9 3.906(2) 1_455 ?
Cs4 Cs7 4.0047(17) 1_455 ?
Cs4 Cs3 4.146(2) 1_545 ?
Cs4 Cs8 4.149(3) . ?
Cs5 As9 3.588(2) 2_485 ?
Cs5 In5 3.6617(17) 1_565 ?
Cs5 As9 3.7475(17) 1_565 ?
Cs5 As8 3.807(2) . ?
Cs5 As7 3.8298(18) . ?
Cs5 Cs2 3.8337(17) 2_485 ?
Cs5 As7 3.910(3) 2_485 ?
Cs5 Cs11 3.984(2) . ?
Cs5 In5 4.071(3) 2_485 ?
Cs5 In6 4.121(2) 1_465 ?
Cs5 Cs7 4.292(2) 1_465 ?
Cs6 As4 3.564(2) 2_586 ?
Cs6 As4 3.564(2) . ?
Cs6 As2 3.683(2) 2_576 ?
Cs6 As2 3.683(2) 1_565 ?
Cs6 Nb 3.7189(18) 2_576 ?
Cs6 Nb 3.7190(19) 1_565 ?
Cs6 In2 3.742(2) . ?
Cs6 In2 3.742(2) 2_586 ?
Cs6 Cs12 3.8945(16) . ?
Cs6 Cs12 3.8946(16) 2_586 ?
Cs6 As1 3.9286(19) 2_576 ?
Cs6 As1 3.9286(19) 1_565 ?
Cs7 As7 3.652(2) 1_645 ?
Cs7 As6 3.729(2) . ?
Cs7 As8 3.748(2) 1_645 ?
Cs7 As3 3.798(2) . ?
Cs7 Cs10 3.913(2) . ?
Cs7 In4 3.9231(16) 1_545 ?
Cs7 Cs4 4.0046(17) 1_655 ?
Cs7 In6 4.071(2) . ?
Cs7 Cs8 4.139(2) 1_645 ?
Cs7 In5 4.1975(18) 1_655 ?
Cs7 Cs5 4.292(2) 1_645 ?
Cs8 In1 3.622(2) 1_465 ?
Cs8 As7 3.644(3) . ?
Cs8 As5 3.6658(19) 1_455 ?
Cs8 As3 3.772(2) 1_465 ?
Cs8 In3 3.778(2) . ?
Cs8 In5 3.869(2) . ?
Cs8 As6 3.935(2) . ?
Cs8 Cs10 4.0534(17) 1_455 ?
Cs8 Cs7 4.139(2) 1_465 ?
Cs9 As1 3.4678(19) . ?
Cs9 As5 3.721(3) . ?
Cs9 In2 3.730(2) . ?
Cs9 In3 3.802(2) 1_655 ?
Cs9 Cs12 3.854(2) 1_645 ?
Cs9 As4 3.861(2) . ?
Cs9 Cs4 3.907(2) 1_655 ?
Cs9 As3 3.935(2) . ?
Cs9 Cs13 4.1248(19) 1_655 ?
Cs9 Cs13 4.412(3) 2_576 ?
Cs9 Nb 4.470(2) . ?
Cs10 As9 3.654(2) 2_575 ?
Cs10 In4 3.762(2) . ?
Cs10 As5 3.828(2) . ?
Cs10 As8 3.829(3) . ?
Cs10 As6 3.9438(19) . ?
Cs10 As7 3.976(2) 1_655 ?
Cs10 Cs11 4.018(3) . ?
Cs10 Cs8 4.0534(17) 1_655 ?
Cs10 In1 4.356(2) 1_565 ?
Cs11 As9 3.553(2) 2_575 ?
Cs11 As9 3.553(2) 1_565 ?
Cs11 As8 3.787(2) . ?
Cs11 As8 3.787(2) 2_585 ?
Cs11 Cs2 3.8023(16) 2_585 ?
Cs11 As7 3.8474(17) 1_655 ?
Cs11 As7 3.8475(17) 2_485 ?
Cs11 Cs5 3.984(2) 2_585 ?
Cs11 Cs10 4.018(2) 2_585 ?
Cs12 As1 3.477(2) 2_576 ?
Cs12 As4 3.7576(18) 1_455 ?
Cs12 As3 3.841(2) 1_465 ?
Cs12 Cs9 3.854(2) 1_465 ?
Cs12 In3 3.8953(19) . ?
Cs12 Nb 3.923(2) 1_465 ?
Cs12 As1 4.079(3) 1_465 ?
Cs12 In2 4.129(2) . ?
Cs12 As2 4.153(2) 1_565 ?
Cs12 As4 4.231(3) 2_586 ?
Cs12 Cs13 4.284(3) . ?
Cs13 As1 3.556(2) . ?
Cs13 As1 3.596(2) 2_576 ?
Cs13 As4 3.970(3) 1_455 ?
Cs13 Cs6 3.992(2) 1_545 ?
Cs13 As4 4.088(2) 2_576 ?
Cs13 Cs9 4.1248(19) 1_455 ?
Cs13 As2 4.197(3) . ?
Cs13 In3 4.267(3) . ?
Cs13 In2 4.371(3) 2_576 ?
Cs13 Cs9 4.412(3) 2_576 ?
In1 As5 2.7732(19) 1_545 ?
In1 As2 2.7834(19) . ?
In1 As3 2.8132(15) . ?
In1 In4 3.006(2) 1_545 ?
In1 Nb 3.2680(19) . ?
In1 Cs8 3.622(2) 1_645 ?
In1 Cs3 3.7525(16) 1_545 ?
In1 Cs10 4.356(2) 1_545 ?
In2 As5 2.847(2) . ?
In2 As2 2.849(2) 1_565 ?
In2 As4 2.8501(16) . ?
In2 Cs13 4.371(3) 2_576 ?
In3 As4 2.8084(19) 1_455 ?
In3 As3 2.834(2) 1_465 ?
In3 As5 2.8880(16) 1_455 ?
In3 Cs9 3.802(2) 1_455 ?
In4 As8 2.6691(14) . ?
In4 As7 2.7175(18) 1_655 ?
In4 As6 2.7641(19) 1_565 ?
In4 In1 3.0063(19) 1_565 ?
In4 In6 3.2823(19) 1_565 ?
In4 Cs4 3.762(2) 1_565 ?
In4 Cs7 3.9230(16) 1_565 ?
In4 Cs8 4.305(3) 1_655 ?
In5 As8 2.8330(19) 1_545 ?
In5 As9 2.9465(19) . ?
In5 As6 2.9494(16) . ?
In5 Cs5 3.6617(17) 1_545 ?
In5 Cs5 4.071(3) 2_485 ?
In5 Cs7 4.1975(18) 1_455 ?
In5 Cs10 4.548(3) 1_455 ?
In6 As9 2.7006(16) 2_575 ?
In6 As7 2.7063(19) 1_645 ?
In6 As9 2.7177(16) . ?
In6 As6 2.7545(19) . ?
In6 In4 3.2821(19) 1_545 ?
In6 Cs2 3.616(2) 2_575 ?
In6 Cs5 4.121(2) 1_645 ?
In6 Cs11 4.370(2) 1_545 ?
Nb As1 2.3483(19) . ?
Nb As3 2.5386(17) . ?
Nb As4 2.5454(19) 1_545 ?
Nb As2 2.5541(16) . ?
Nb Cs6 3.7189(18) 1_545 ?
Nb Cs12 3.923(2) 1_645 ?
As1 Cs12 3.477(2) 2_576 ?
As1 Cs13 3.596(2) 2_576 ?
As1 Cs6 3.9286(19) 1_545 ?
As1 Cs12 4.079(3) 1_645 ?
As2 In2 2.849(2) 1_545 ?
As2 Cs6 3.683(2) 1_545 ?
As2 Cs3 3.816(2) 1_545 ?
As2 Cs12 4.153(2) 1_545 ?
As3 In3 2.834(2) 1_645 ?
As3 Cs8 3.772(2) 1_645 ?
As3 Cs12 3.841(2) 1_645 ?
As3 Cs3 3.890(2) 1_645 ?
As4 Nb 2.545(2) 1_565 ?
As4 In3 2.8084(19) 1_655 ?
As4 Cs12 3.7576(18) 1_655 ?
As4 Cs13 3.970(3) 1_655 ?
As4 Cs13 4.088(2) 2_576 ?
As4 Cs12 4.231(3) 2_586 ?
As5 In1 2.773(2) 1_565 ?
As5 In3 2.8880(16) 1_655 ?
As5 Cs8 3.6658(19) 1_655 ?
As5 Cs4 3.795(2) 1_655 ?
As6 In4 2.7641(19) 1_545 ?
As7 In6 2.7064(19) 1_465 ?
As7 In4 2.7174(18) 1_455 ?
As7 Cs7 3.652(2) 1_465 ?
As7 Cs2 3.775(2) 2_485 ?
As7 Cs11 3.8474(17) 1_455 ?
As7 Cs5 3.910(3) 2_485 ?
As7 Cs10 3.976(2) 1_455 ?
As8 In5 2.8330(19) 1_565 ?
As8 Cs4 3.669(2) 1_565 ?
As8 Cs7 3.748(2) 1_465 ?
As9 In6 2.7005(16) 2_575 ?
As9 Cs11 3.553(2) 1_545 ?
As9 Cs5 3.588(2) 2_485 ?
As9 Cs10 3.654(2) 2_575 ?
As9 Cs5 3.7475(17) 1_545 ?
As9 Cs2 3.786(2) 2_575 ?
